data_1559142
loop_
_publ_author_name
'Zhao, Yu'
'Wang, Zhifang'
'Gao, Jia'
'Zhao, Zhengfeng'
'Li, Xia'
'Wang, Ting'
'Cheng, Peng'
'Ma, Shengqian'
'Chen, Yao'
'Zhang, Zhenjie'

_publ_section_title
;
 COF-inspired fabrication of two-dimensional polyoxometalate based open
 frameworks for biomimetic catalysis.
;
_journal_issue 41
_journal_name_full Nanoscale
_journal_page_first 21218
_journal_page_last 21224
_journal_paper_doi 10.1039/d0nr05662f
_journal_volume 12
_journal_year 2020
_chemical_formula_moiety '2(C11 H13 Co0.5 Mo3 N O12), 3(C16 H36 N), 2(C2 H3 N)'
_chemical_formula_sum 'C74 H140 Co Mo6 N7 O24'
_chemical_formula_weight 2146.50
_space_group_crystal_system monoclinic
_space_group_IT_number 14
_space_group_name_Hall '-P 2ybc'
_space_group_name_H-M_alt 'P 1 21/c 1'
_atom_sites_solution_hydrogens geom
_atom_sites_solution_primary direct
_atom_sites_solution_secondary difmap
_audit_creation_date 2020-03-22
_audit_creation_method
;
Olex2 1.2
(compiled 2018.05.29 svn.r3508 for OlexSys, GUI svn.r5506)
;
_audit_update_record
;
2020-04-16 deposited with the CCDC.	2020-09-21 downloaded from the CCDC.
;
_cell_angle_alpha 90.00
_cell_angle_beta 106.497(2)
_cell_angle_gamma 90.00
_cell_formula_units_Z 4
_cell_length_a 18.0770(3)
_cell_length_b 20.9593(2)
_cell_length_c 25.0897(3)
_cell_measurement_reflns_used 13665
_cell_measurement_temperature 293(2)
_cell_measurement_theta_max 28.7770
_cell_measurement_theta_min 3.2340
_cell_volume 9114.7(2)
_computing_molecular_graphics 'Olex2 (Dolomanov et al., 2009)'
_computing_publication_material 'Olex2 (Dolomanov et al., 2009)'
_computing_structure_refinement 'XL (Sheldrick, 2008)'
_computing_structure_solution 'SHELXS-97 (Sheldrick, 1990)'
_diffrn_ambient_temperature 293(2)
_diffrn_measured_fraction_theta_full 0.998
_diffrn_measured_fraction_theta_max 0.998
_diffrn_measurement_device_type 'SuperNova, Single source at offset/far, Eos'
_diffrn_radiation_monochromator graphite
_diffrn_radiation_type MoK\a
_diffrn_radiation_wavelength 0.71073
_diffrn_reflns_av_R_equivalents 0.0364
_diffrn_reflns_av_unetI/netI 0.0575
_diffrn_reflns_limit_h_max 21
_diffrn_reflns_limit_h_min -19
_diffrn_reflns_limit_k_max 24
_diffrn_reflns_limit_k_min -23
_diffrn_reflns_limit_l_max 29
_diffrn_reflns_limit_l_min -21
_diffrn_reflns_number 37368
_diffrn_reflns_theta_full 25.01
_diffrn_reflns_theta_max 25.01
_diffrn_reflns_theta_min 2.98
_diffrn_source 'fine-focus sealed tube'
_exptl_absorpt_coefficient_mu 1.047
_exptl_crystal_colour 'clear greenish green'
_exptl_crystal_colour_lustre clear
_exptl_crystal_colour_modifier greenish
_exptl_crystal_colour_primary green
_exptl_crystal_density_diffrn 1.564
_exptl_crystal_density_method 'not measured'
_exptl_crystal_description block
_exptl_crystal_F_000 4416
_refine_diff_density_max 1.054
_refine_diff_density_min -0.756
_refine_diff_density_rms 0.105
_refine_ls_extinction_method none
_refine_ls_goodness_of_fit_ref 1.089
_refine_ls_hydrogen_treatment constr
_refine_ls_matrix_type full
_refine_ls_number_parameters 1037
_refine_ls_number_reflns 16047
_refine_ls_number_restraints 72
_refine_ls_restrained_S_all 1.091
_refine_ls_R_factor_all 0.0560
_refine_ls_R_factor_gt 0.0384
_refine_ls_shift/su_max 0.004
_refine_ls_shift/su_mean 0.000
_refine_ls_structure_factor_coef Fsqd
_refine_ls_weighting_details 'calc w=1/[\s^2^(Fo^2^)+(0.0349P)^2^+3.0131P] where P=(Fo^2^+2Fc^2^)/3'
_refine_ls_weighting_scheme calc
_refine_ls_wR_factor_gt 0.0864
_refine_ls_wR_factor_ref 0.0947
_reflns_number_gt 12388
_reflns_number_total 16047
_reflns_threshold_expression >2sigma(I)
_cod_data_source_file d0nr05662f2.cif
_cod_data_source_block p190707a2_sqd
_cod_depositor_comments 'Adding full bibliography for 1559142--1559143.cif.'
_cod_database_code 1559142
_olex2_refinement_description
;
1. Fixed Uiso
 At 1.2 times of:
  All C(H) groups, {H5EA,H5EB,H5EC} of C5EA, All C(H,H) groups, All C(H,H,H,
  H) groups, All N(H) groups
 At 1.5 times of:
  {H17C,H17D,H17E} of C175, {H6AA,H6AB,H6AC} of C6AA, {H1DA,H1DB,H1DC} of
  C1DA, {H2DA,H2DB,H2DC} of C2DA, {H3A,H3B,H3C} of C3, {H21A,H21B,H21C} of C216,
   {H9CA,H9CB,H9CC} of C9CA, {H20A,H20B,H20C} of C200, {H1EA,H1EB,H1EC} of C1EA,
   {H4BA,H4BB,H4BC} of C4BA, {H4DA,H4DB,H4DC} of C4DA, {H9BA,H9BB,H9BC} of C9BA,
   {H2EA,H2EB,H2EC} of C2EA, {H17F,H17G,H17H} of C17
2. Rigid bond restraints
 C128, C101, C175, C147
 with sigma for 1-2 distances of 0.01 and sigma for 1-3 distances of 0.01
 C4BA, C76
 with sigma for 1-2 distances of 0.01 and sigma for 1-3 distances of 0.01
3. Uiso/Uaniso restraints and constraints
C128 \\sim C101 \\sim C175: within 1.7A with sigma of 0.02 and sigma for
terminal atoms of 0.04
C147 \\sim C128 \\sim C101 \\sim C175: within 3.8A with sigma of 0.01 and sigma
for terminal atoms of 0.02
Uanis(C4DA) \\sim Ueq: with sigma of 0.005 and sigma for terminal atoms of 0.005
Uanis(C5EA) \\sim Ueq: with sigma of 0.005 and sigma for terminal atoms of 0.005
Uanis(N6DA) \\sim Ueq: with sigma of 0.005 and sigma for terminal atoms of 0.005
Uanis(C101) \\sim Ueq: with sigma of 0.05 and sigma for terminal atoms of 0.1
Uanis(C175) \\sim Ueq: with sigma of 0.05 and sigma for terminal atoms of 0.1
4. Others
 Sof(H10C)=Sof(H10D)=Sof(C3)=Sof(H3A)=Sof(H3B)=Sof(H3C)=1-FVAR(1)
 Sof(H10A)=Sof(H10B)=Sof(C175)=Sof(H17C)=Sof(H17D)=Sof(H17E)=FVAR(1)
5.a Secondary CH2 refined with riding coordinates:
 C58(H58A,H58B), C65(H65A,H65B), C146(H14I,H14J), C10(H10G,H10H), C26(H26A,
 H26B), C62(H62A,H62B), C1(H1A,H1B), C13(H13A,H13B), C3DA(H3DA,H3DB), C19(H19A,
 H19B), C106(H10E,H10F), C134(H13C,H13D), C139(H13E,H13F), C143(H14C,H14D),
 C145(H14E,H14F), C148(H14G,H14H), C192(H19C,H19D), C226(H22A,H22B), C8BA(H8BA,
 H8BB), C0CA(H0CA,H0CB), C6DA(H6DA,H6DB), C7DA(H7DA,H7DB), C76(H76A,H76B),
 C95(H95A,H95B), C96(H96A,H96B), C101(H10A,H10B), C101(H10C,H10D), C115(H11A,
 H11B), C128(H12A,H12B), C147(H14A,H14B), C172(H17A,H17B), C2(H2A,H2B), C5(H5A,
 H5B), C11(H11C,H11D), C15(H15A,H15B), C7BA(H7BA,H7BB), C77(H77A,H77B),
 C130(H13G,H13H), C161(H16A,H16B), C165(H16C,H16D), C181(H18A,H18B), C203(H20D,
 H20E), C223(H22C,H22D)
5.b Aromatic/amide H refined with riding coordinates:
 N74(H74), C7CA(H7CA), C2BA(H2BA), C1BA(H1BA), C6CA(H6CA), C9(H9), C140(H140),
 N69(H69), C0AA(H0AA), C3BA(H3BA), C3CA(H3CA), C4CA(H4CA), C43(H43), C188(H188)
5.c Idealised Me refined as rotating group:
 C9BA(H9BA,H9BB,H9BC), C2EA(H2EA,H2EB,H2EC), C17(H17F,H17G,H17H), C200(H20A,
 H20B,H20C), C4DA(H4DA,H4DB,H4DC), C4BA(H4BA,H4BB,H4BC), C1EA(H1EA,H1EB,H1EC),
 C175(H17C,H17D,H17E), C6AA(H6AA,H6AB,H6AC), C1DA(H1DA,H1DB,H1DC), C2DA(H2DA,
 H2DB,H2DC), C216(H21A,H21B,H21C), C9CA(H9CA,H9CB,H9CC), C5EA(H5EA,H5EB,H5EC),
 C3(H3A,H3B,H3C)
;
_olex2_submission_special_instructions 'No special instructions were received'

loop_
_space_group_symop_id
_space_group_symop_operation_xyz
1 'x, y, z'
2 '-x, y+1/2, -z+1/2'
3 '-x, -y, -z'
4 'x, -y-1/2, z-1/2'

loop_
_atom_site_label
_atom_site_type_symbol
_atom_site_fract_x
_atom_site_fract_y
_atom_site_fract_z
_atom_site_U_iso_or_equiv
_atom_site_adp_type
_atom_site_occupancy
_atom_site_calc_flag
_atom_site_disorder_assembly
_atom_site_disorder_group
_atom_site_site_symmetry_order
_atom_site_refinement_flags_posn
_atom_site_refinement_flags_adp
_atom_site_refinement_flags_occupancy
Mo2 Mo 0.13812(2) 0.099615(16) 0.069443(15) 0.01903(10) Uani 1 d . . 1 . . .
Mo4 Mo -0.03394(2) 0.155549(15) -0.001616(14) 0.01674(9) Uani 1 d . . 1 . . .
Mo10 Mo 0.17310(2) -0.056606(16) 0.069995(15) 0.01866(10) Uani 1 d . . 1 . . .
Co14 Co 0.0000 0.0000 0.0000 0.01300(17) Uani 1 d . . 2 S T P
O1 O 0.15804(17) 0.01931(12) 0.10849(11) 0.0194(7) Uani 1 d . . 1 . . .
O3CA O 0.19212(18) -0.10934(13) 0.12387(11) 0.0278(8) Uani 1 d . . 1 . . .
O0A O -0.12999(17) 0.11257(12) -0.00843(11) 0.0189(7) Uani 1 d . . 1 . . .
O5 O 0.07412(17) 0.14645(11) 0.00691(11) 0.0187(6) Uani 1 d . . 1 . . .
O24 O -0.05688(18) 0.20343(12) -0.05902(11) 0.0241(7) Uani 1 d . . 1 . . .
O25 O 0.01041(16) 0.06597(11) 0.05386(10) 0.0157(6) Uani 1 d . . 1 . . .
O29 O 0.10477(17) 0.01690(11) 0.00395(11) 0.0167(6) Uani 1 d . . 1 . . .
O31 O 0.03831(16) -0.06387(11) 0.05505(10) 0.0160(6) Uani 1 d . . 1 . . .
O36 O 0.25986(18) -0.04134(13) 0.05787(12) 0.0287(7) Uani 1 d . . 1 . . .
O40 O 0.13405(19) 0.14774(13) 0.12323(12) 0.0288(8) Uani 1 d . . 1 . . .
O53 O 0.22464(18) 0.11420(13) 0.05762(12) 0.0295(8) Uani 1 d . . 1 . . .
O57 O -0.03439(18) 0.20382(12) 0.05315(11) 0.0246(7) Uani 1 d . . 1 . . .
N74 N -0.0862(2) -0.01434(16) 0.14634(14) 0.0274(9) Uani 1 d . . 1 . . .
H74 H -0.1096 0.0194 0.1523 0.033 Uiso 1 calc . . 1 R . .
C7CA C -0.1710(4) -0.0567(3) 0.3182(2) 0.072(2) Uani 1 d . . 1 . . .
H7CA H -0.1886 -0.0555 0.3496 0.086 Uiso 1 calc . . 1 R . .
C2BA C -0.1328(4) -0.1106(3) 0.3070(2) 0.0589(18) Uani 1 d . . 1 . . .
H2BA H -0.1258 -0.1459 0.3303 0.071 Uiso 1 calc . . 1 R . .
C1BA C -0.1053(3) -0.1111(2) 0.2607(2) 0.0429(14) Uani 1 d . . 1 . . .
H1BA H -0.0803 -0.1473 0.2530 0.051 Uiso 1 calc . . 1 R . .
C0BA C -0.1142(3) -0.0592(2) 0.22585(19) 0.0322(12) Uani 1 d . . 1 . . .
C6CA C -0.1540(4) -0.0058(3) 0.2360(2) 0.0593(18) Uani 1 d . . 1 . . .
H6CA H -0.1614 0.0290 0.2121 0.071 Uiso 1 calc . . 1 R . .
C9 C -0.1827(5) -0.0047(3) 0.2823(3) 0.076(2) Uani 1 d . . 1 . . .
H9 H -0.2096 0.0308 0.2890 0.091 Uiso 1 calc . . 1 R . .
C58 C -0.0181(3) 0.05232(17) 0.10081(16) 0.0198(10) Uani 1 d . . 1 . . .
H58A H -0.0567 0.0839 0.1023 0.024 Uiso 1 calc . . 1 R . .
H58B H 0.0241 0.0563 0.1346 0.024 Uiso 1 calc . . 1 R . .
C65 C 0.0063(3) -0.06647(19) 0.10144(17) 0.0222(10) Uani 1 d . . 1 . . .
H65A H 0.0477 -0.0620 0.1357 0.027 Uiso 1 calc . . 1 R . .
H65B H -0.0174 -0.1079 0.1020 0.027 Uiso 1 calc . . 1 R . .
C83 C -0.0537(3) -0.01447(18) 0.09895(17) 0.0192(10) Uani 1 d . . 1 . . .
C140 C -0.0816(3) -0.0603(2) 0.17822(18) 0.0298(11) Uani 1 d . . 1 . . .
H140 H -0.0566 -0.0971 0.1718 0.036 Uiso 1 calc . . 1 R . .
C146 C 0.1238(3) 0.02254(19) -0.04789(17) 0.0214(10) Uani 1 d . . 1 . . .
H14I H 0.1620 -0.0095 -0.0491 0.026 Uiso 1 calc . . 1 R . .
H14J H 0.1466 0.0641 -0.0495 0.026 Uiso 1 calc . . 1 R . .
Mo1 Mo 0.44690(2) 0.586957(15) 0.093755(13) 0.01551(9) Uani 1 d . . 1 . . .
Mo3 Mo 0.62815(2) 0.593195(16) 0.087378(14) 0.01682(9) Uani 1 d . . 1 . . .
Mo5 Mo 0.31731(2) 0.496991(16) 0.004913(14) 0.01657(9) Uani 1 d . . 1 . . .
Co13 Co 0.5000 0.5000 0.0000 0.01021(16) Uani 1 d . . 2 S T P
O3 O 0.35900(16) 0.57990(11) 0.02983(10) 0.0169(6) Uani 1 d . . 1 . . .
O4 O 0.50723(16) 0.58728(11) 0.02194(10) 0.0139(6) Uani 1 d . . 1 . . .
O6 O 0.44822(16) 0.48595(11) 0.05531(10) 0.0125(6) Uani 1 d . . 1 . . .
O8 O 0.23854(18) 0.52015(13) -0.04707(12) 0.0274(7) Uani 1 d . . 1 . . .
O9 O 0.66137(16) 0.58594(12) 0.02126(10) 0.0175(6) Uani 1 d . . 1 . . .
O16 O 0.41170(18) 0.55819(12) 0.14544(11) 0.0222(7) Uani 1 d . . 1 . . .
O18 O 0.59941(16) 0.48979(11) 0.05067(10) 0.0131(6) Uani 1 d . . 1 . . .
O19 O 0.70917(18) 0.57177(13) 0.13780(11) 0.0267(7) Uani 1 d . . 1 . . .
O27 O 0.55381(17) 0.56614(11) 0.12537(10) 0.0170(6) Uani 1 d . . 1 . . .
O30 O 0.44961(18) 0.66786(12) 0.10063(11) 0.0231(7) Uani 1 d . . 1 . . .
O41 O 0.28394(19) 0.47216(13) 0.05874(12) 0.0278(8) Uani 1 d . . 1 . . .
O45 O 0.62241(18) 0.67385(12) 0.09053(11) 0.0257(7) Uani 1 d . . 1 . . .
N69 N 0.5653(2) 0.34130(14) 0.11816(13) 0.0193(8) Uani 1 d . . 1 . . .
H69 H 0.5998 0.3162 0.1123 0.023 Uiso 1 calc . . 1 R . .
C0AA C 0.5324(3) 0.2699(2) 0.24103(19) 0.0434(14) Uani 1 d . . 1 . . .
H0AA H 0.4910 0.2956 0.2424 0.052 Uiso 1 calc . . 1 R . .
C3BA C 0.6188(4) 0.1838(3) 0.2778(2) 0.067(2) Uani 1 d . . 1 . . .
H3BA H 0.6353 0.1517 0.3040 0.081 Uiso 1 calc . . 1 R . .
C3CA C 0.6561(4) 0.1921(2) 0.2361(2) 0.0595(19) Uani 1 d . . 1 . . .
H3CA H 0.6970 0.1659 0.2346 0.071 Uiso 1 calc . . 1 R . .
C10 C 0.4721(3) 0.43244(17) 0.09201(15) 0.0188(10) Uani 1 d . . 1 . . .
H10G H 0.4285 0.4041 0.0883 0.023 Uiso 1 calc . . 1 R . .
H10H H 0.4884 0.4476 0.1301 0.023 Uiso 1 calc . . 1 R . .
C0DA C 0.5688(3) 0.2790(2) 0.19921(17) 0.0285(12) Uani 1 d . . 1 . . .
C4CA C 0.5582(4) 0.2223(3) 0.2804(2) 0.0564(19) Uani 1 d . . 1 . . .
H4CA H 0.5347 0.2165 0.3085 0.068 Uiso 1 calc . . 1 R . .
C26 C 0.6106(2) 0.43620(17) 0.08781(15) 0.0164(9) Uani 1 d . . 1 . . .
H26A H 0.6269 0.4517 0.1258 0.020 Uiso 1 calc . . 1 R . .
H26B H 0.6518 0.4098 0.0821 0.020 Uiso 1 calc . . 1 R . .
C43 C 0.5401(3) 0.33084(19) 0.15865(16) 0.0239(10) Uani 1 d . . 1 . . .
H43 H 0.5012 0.3571 0.1636 0.029 Uiso 1 calc . . 1 R . .
C61 C 0.5382(3) 0.39523(17) 0.07993(15) 0.0166(9) Uani 1 d . . 1 . . .
C62 C 0.4871(3) 0.63427(17) -0.02188(15) 0.0166(9) Uani 1 d . . 1 . . .
H62A H 0.5312 0.6617 -0.0191 0.020 Uiso 1 calc . . 1 R . .
H62B H 0.4455 0.6606 -0.0167 0.020 Uiso 1 calc . . 1 R . .
C188 C 0.6303(3) 0.2409(2) 0.1965(2) 0.0410(14) Uani 1 d . . 1 . . .
H188 H 0.6544 0.2475 0.1688 0.049 Uiso 1 calc . . 1 R . .
N116 N 0.7236(2) 0.23206(16) 0.01390(15) 0.0313(10) Uani 1 d . . 1 . . .
C1 C 0.6391(3) 0.2286(2) -0.02058(19) 0.0346(12) Uani 1 d . . 1 . . .
H1A H 0.6092 0.2115 0.0027 0.042 Uiso 1 calc . . 1 R . .
H1B H 0.6209 0.2716 -0.0309 0.042 Uiso 1 calc . . 1 R . .
C13 C 0.6228(3) 0.1884(2) -0.0732(2) 0.0442(14) Uani 1 d . . 1 . . .
H13A H 0.6567 0.1516 -0.0666 0.053 Uiso 1 calc . . 1 R . .
H13B H 0.6332 0.2134 -0.1028 0.053 Uiso 1 calc . . 1 R . .
C3DA C 0.5386(3) 0.1660(3) -0.0911(2) 0.0537(16) Uani 1 d . . 1 . . .
H3DA H 0.5059 0.2004 -0.0851 0.064 Uiso 1 calc . . 1 R . .
H3DB H 0.5237 0.1567 -0.1306 0.064 Uiso 1 calc . . 1 R . .
C9BA C 0.5247(4) 0.1078(3) -0.0602(3) 0.074(2) Uani 1 d . . 1 . . .
H9BA H 0.4712 0.0959 -0.0733 0.111 Uiso 1 calc . . 1 GR . .
H9BB H 0.5378 0.1170 -0.0212 0.111 Uiso 1 calc . . 1 GR . .
H9BC H 0.5561 0.0733 -0.0665 0.111 Uiso 1 calc . . 1 GR . .
C2EA C 0.8029(4) 0.3838(3) -0.1179(3) 0.067(2) Uani 1 d . . 1 . . .
H2EA H 0.8244 0.3842 -0.1488 0.101 Uiso 1 calc . . 1 GR . .
H2EB H 0.8342 0.4095 -0.0884 0.101 Uiso 1 calc . . 1 GR . .
H2EC H 0.7514 0.4008 -0.1295 0.101 Uiso 1 calc . . 1 GR . .
C17 C 0.6734(6) 0.0515(4) 0.1301(4) 0.152(5) Uani 1 d . . 1 . . .
H17F H 0.6202 0.0599 0.1111 0.228 Uiso 1 calc . . 1 GR . .
H17G H 0.6869 0.0723 0.1657 0.228 Uiso 1 calc . . 1 GR . .
H17H H 0.6811 0.0064 0.1353 0.228 Uiso 1 calc . . 1 GR . .
C19 C 0.7219(4) 0.0758(3) 0.0972(3) 0.079(3) Uani 1 d . . 1 . . .
H19A H 0.7103 0.0529 0.0622 0.095 Uiso 1 calc . . 1 R . .
H19B H 0.7757 0.0681 0.1169 0.095 Uiso 1 calc . . 1 R . .
C106 C 0.8181(3) 0.3482(2) 0.1346(2) 0.0394(13) Uani 1 d . . 1 . . .
H10E H 0.7852 0.3396 0.1583 0.047 Uiso 1 calc . . 1 R . .
H10F H 0.7995 0.3868 0.1137 0.047 Uiso 1 calc . . 1 R . .
C134 C 0.8006(4) 0.3150(2) -0.0974(2) 0.0498(16) Uani 1 d . . 1 . . .
H13C H 0.7726 0.2883 -0.1281 0.060 Uiso 1 calc . . 1 R . .
H13D H 0.8529 0.2987 -0.0841 0.060 Uiso 1 calc . . 1 R . .
C139 C 0.7313(3) 0.2841(2) 0.05637(19) 0.0336(12) Uani 1 d . . 1 . . .
H13E H 0.6971 0.2746 0.0789 0.040 Uiso 1 calc . . 1 R . .
H13F H 0.7143 0.3239 0.0371 0.040 Uiso 1 calc . . 1 R . .
C143 C 0.7621(3) 0.3114(2) -0.05094(19) 0.0356(12) Uani 1 d . . 1 . . .
H14C H 0.7830 0.3443 -0.0236 0.043 Uiso 1 calc . . 1 R . .
H14D H 0.7072 0.3189 -0.0660 0.043 Uiso 1 calc . . 1 R . .
C145 C 0.7751(3) 0.2468(2) -0.02327(19) 0.0340(12) Uani 1 d . . 1 . . .
H14E H 0.8285 0.2440 -0.0011 0.041 Uiso 1 calc . . 1 R . .
H14F H 0.7668 0.2143 -0.0519 0.041 Uiso 1 calc . . 1 R . .
C148 C 0.8124(3) 0.2934(2) 0.09463(19) 0.0375(13) Uani 1 d . . 1 . . .
H14G H 0.8287 0.2545 0.1156 0.045 Uiso 1 calc . . 1 R . .
H14H H 0.8474 0.3010 0.0723 0.045 Uiso 1 calc . . 1 R . .
C192 C 0.7096(3) 0.1481(2) 0.0855(2) 0.0466(15) Uani 1 d . . 1 . . .
H19C H 0.6548 0.1574 0.0724 0.056 Uiso 1 calc . . 1 R . .
H19D H 0.7313 0.1721 0.1194 0.056 Uiso 1 calc . . 1 R . .
C200 C 0.9001(3) 0.3592(2) 0.1707(2) 0.0453(14) Uani 1 d . . 1 . . .
H20A H 0.9333 0.3664 0.1475 0.068 Uiso 1 calc . . 1 GR . .
H20B H 0.9175 0.3223 0.1936 0.068 Uiso 1 calc . . 1 GR . .
H20C H 0.9013 0.3958 0.1940 0.068 Uiso 1 calc . . 1 GR . .
C226 C 0.7487(3) 0.1679(2) 0.0416(2) 0.0353(12) Uani 1 d . . 1 . . .
H22A H 0.8040 0.1691 0.0588 0.042 Uiso 1 calc . . 1 R . .
H22B H 0.7387 0.1353 0.0129 0.042 Uiso 1 calc . . 1 R . .
N72 N 0.1434(2) 0.17795(16) 0.47022(16) 0.0314(10) Uani 1 d A . 1 . . .
C8BA C 0.2194(4) 0.3169(3) 0.3995(3) 0.0646(19) Uani 1 d . . 1 . . .
H8BA H 0.2006 0.3491 0.4202 0.078 Uiso 1 calc . . 1 R . .
H8BB H 0.1823 0.3132 0.3632 0.078 Uiso 1 calc . . 1 R . .
C4DA C 0.2956(4) 0.3388(3) 0.3924(3) 0.085(2) Uani 1 d . . 1 . U .
H4DA H 0.2883 0.3779 0.3716 0.128 Uiso 1 calc . . 1 GR U .
H4DB H 0.3154 0.3068 0.3727 0.128 Uiso 1 calc . . 1 GR . .
H4DC H 0.3317 0.3457 0.4282 0.128 Uiso 1 calc . . 1 GR . .
C4BA C 0.3109(4) 0.1671(3) 0.6458(2) 0.0697(19) Uani 1 d . . 1 . U .
H4BA H 0.3022 0.1283 0.6245 0.105 Uiso 1 calc . . 1 GR . .
H4BB H 0.2739 0.1704 0.6666 0.105 Uiso 1 calc . . 1 GR . .
H4BC H 0.3621 0.1666 0.6710 0.105 Uiso 1 calc . . 1 GR . .
C0CA C 0.0675(3) 0.1785(2) 0.4848(2) 0.0432(14) Uani 1 d . . 1 . . .
H0CA H 0.0685 0.2134 0.5103 0.052 Uiso 1 calc . . 1 R . .
H0CB H 0.0262 0.1869 0.4512 0.052 Uiso 1 calc . . 1 R . .
C6DA C 0.0489(4) 0.1175(2) 0.5107(3) 0.071(2) Uani 1 d . . 1 . . .
H6DA H 0.0443 0.0827 0.4845 0.086 Uiso 1 calc . . 1 R . .
H6DB H 0.0907 0.1076 0.5436 0.086 Uiso 1 calc . . 1 R . .
C1EA C -0.0513(5) 0.0617(3) 0.5474(3) 0.102(3) Uani 1 d . . 1 . . .
H1EA H -0.0652 0.0314 0.5175 0.152 Uiso 1 calc . . 1 GR . .
H1EB H -0.0950 0.0699 0.5609 0.152 Uiso 1 calc . . 1 GR . .
H1EC H -0.0099 0.0447 0.5770 0.152 Uiso 1 calc . . 1 GR . .
C7DA C -0.0253(4) 0.1237(3) 0.5265(3) 0.0620(18) Uani 1 d . . 1 . . .
H7DA H -0.0656 0.1383 0.4944 0.074 Uiso 1 calc . . 1 R . .
H7DB H -0.0186 0.1559 0.5553 0.074 Uiso 1 calc . . 1 R . .
C76 C 0.3029(5) 0.2215(3) 0.6085(2) 0.072(2) Uani 1 d . . 1 . U .
H76A H 0.3416 0.2188 0.5886 0.086 Uiso 1 calc . . 1 R . .
H76B H 0.3117 0.2605 0.6302 0.086 Uiso 1 calc . . 1 R . .
C95 C 0.2110(3) 0.1708(2) 0.52186(19) 0.0401(14) Uani 1 d . . 1 . . .
H95A H 0.2581 0.1689 0.5106 0.048 Uiso 1 calc . . 1 R . .
H95B H 0.2060 0.1305 0.5395 0.048 Uiso 1 calc . . 1 R . .
C96 C 0.1476(3) 0.2410(2) 0.44111(19) 0.0335(12) Uani 1 d . . 1 . . .
H96A H 0.1069 0.2416 0.4062 0.040 Uiso 1 calc . . 1 R . .
H96B H 0.1374 0.2753 0.4640 0.040 Uiso 1 calc . . 1 R . .
C101 C 0.0952(3) 0.0613(2) 0.3439(2) 0.0416(13) Uani 1 d . . 1 . U .
H10A H 0.1345 0.0726 0.3261 0.050 Uiso 0.55(3) calc A 1 1 R . .
H10B H 0.1134 0.0244 0.3673 0.050 Uiso 0.55(3) calc A 1 1 R . .
H10C H 0.0790 0.0232 0.3593 0.050 Uiso 0.45(3) calc A 2 1 R . .
H10D H 0.1504 0.0572 0.3496 0.050 Uiso 0.45(3) calc A 2 1 R . .
C115 C 0.2237(3) 0.2544(2) 0.4291(2) 0.0472(15) Uani 1 d . . 1 . . .
H11A H 0.2650 0.2557 0.4636 0.057 Uiso 1 calc . . 1 R . .
H11B H 0.2350 0.2206 0.4062 0.057 Uiso 1 calc . . 1 R . .
C128 C 0.0840(4) 0.1167(3) 0.3800(2) 0.0594(17) Uani 1 d A . 1 . U .
H12A H 0.0809 0.1561 0.3592 0.071 Uiso 1 calc . . 1 R . .
H12B H 0.0355 0.1112 0.3889 0.071 Uiso 1 calc . . 1 R . .
C147 C 0.1476(3) 0.1219(2) 0.43256(19) 0.0315(11) Uani 1 d . . 1 . U .
H14A H 0.1960 0.1247 0.4232 0.038 Uiso 1 calc A . 1 R . .
H14B H 0.1488 0.0829 0.4535 0.038 Uiso 1 calc . . 1 R . .
C172 C 0.2193(4) 0.2240(3) 0.5649(2) 0.072(2) Uani 1 d . . 1 . . .
H17A H 0.1802 0.2191 0.5842 0.086 Uiso 1 calc . . 1 R . .
H17B H 0.2118 0.2651 0.5463 0.086 Uiso 1 calc . . 1 R . .
C175 C 0.0244(10) 0.0447(7) 0.3014(7) 0.047(4) Uani 0.55(3) d A 1 1 . U .
H17C H -0.0073 0.0186 0.3175 0.070 Uiso 0.55(3) calc A 1 1 GR . .
H17D H 0.0368 0.0216 0.2720 0.070 Uiso 0.55(3) calc A 1 1 GR . .
H17E H -0.0031 0.0829 0.2867 0.070 Uiso 0.55(3) calc A 1 1 GR . .
N71 N 0.4015(2) 0.05331(16) 0.20451(14) 0.0253(9) Uani 1 d . . 1 . . .
C2 C 0.4835(3) 0.0313(2) 0.23150(19) 0.0334(12) Uani 1 d . . 1 . . .
H2A H 0.5178 0.0669 0.2316 0.040 Uiso 1 calc . . 1 R . .
H2B H 0.4881 0.0208 0.2700 0.040 Uiso 1 calc . . 1 R . .
C5 C 0.4409(3) 0.1243(2) 0.13326(18) 0.0336(12) Uani 1 d . . 1 . . .
H5A H 0.4945 0.1122 0.1485 0.040 Uiso 1 calc . . 1 R . .
H5B H 0.4321 0.1633 0.1515 0.040 Uiso 1 calc . . 1 R . .
C11 C 0.3068(3) 0.1971(2) 0.2578(2) 0.0438(15) Uani 1 d . . 1 . . .
H11C H 0.3349 0.1911 0.2966 0.053 Uiso 1 calc . . 1 R . .
H11D H 0.3332 0.2297 0.2427 0.053 Uiso 1 calc . . 1 R . .
C15 C 0.2808(3) -0.0746(2) 0.25475(19) 0.0430(15) Uani 1 d . . 1 . . .
H15A H 0.2756 -0.1029 0.2232 0.052 Uiso 1 calc . . 1 R . .
H15B H 0.2913 -0.1008 0.2880 0.052 Uiso 1 calc . . 1 R . .
C6AA C 0.4673(3) 0.1931(2) 0.0571(2) 0.0488(15) Uani 1 d . . 1 . . .
H6AA H 0.4576 0.1965 0.0175 0.073 Uiso 1 calc . . 1 GR . .
H6AB H 0.5216 0.1875 0.0741 0.073 Uiso 1 calc . . 1 GR . .
H6AC H 0.4502 0.2313 0.0711 0.073 Uiso 1 calc . . 1 GR . .
C7BA C 0.4236(3) 0.1359(2) 0.07067(19) 0.0383(13) Uani 1 d . . 1 . . .
H7BA H 0.4374 0.0981 0.0533 0.046 Uiso 1 calc . . 1 R . .
H7BB H 0.3686 0.1429 0.0550 0.046 Uiso 1 calc . . 1 R . .
C1DA C 0.6271(4) -0.0955(3) 0.2142(3) 0.076(2) Uani 1 d . . 1 . . .
H1DA H 0.6209 -0.0875 0.1755 0.114 Uiso 1 calc . . 1 GR . .
H1DB H 0.6000 -0.1338 0.2182 0.114 Uiso 1 calc . . 1 GR . .
H1DC H 0.6809 -0.1003 0.2333 0.114 Uiso 1 calc . . 1 GR . .
C2DA C 0.2258(4) 0.2195(3) 0.2537(2) 0.068(2) Uani 1 d . . 1 . . .
H2DA H 0.1969 0.2234 0.2152 0.102 Uiso 1 calc . . 1 GR . .
H2DB H 0.2280 0.2602 0.2716 0.102 Uiso 1 calc . . 1 GR . .
H2DC H 0.2010 0.1892 0.2716 0.102 Uiso 1 calc . . 1 GR . .
C77 C 0.3438(3) 0.0001(2) 0.20308(17) 0.0289(11) Uani 1 d . . 1 . . .
H77A H 0.3514 -0.0330 0.1781 0.035 Uiso 1 calc . . 1 R . .
H77B H 0.2922 0.0170 0.1878 0.035 Uiso 1 calc . . 1 R . .
C130 C 0.3901(3) 0.0726(2) 0.14386(16) 0.0273(11) Uani 1 d . . 1 . . .
H13G H 0.3976 0.0351 0.1234 0.033 Uiso 1 calc . . 1 R . .
H13H H 0.3369 0.0860 0.1285 0.033 Uiso 1 calc . . 1 R . .
C161 C 0.5117(3) -0.0252(2) 0.2055(2) 0.0436(14) Uani 1 d . . 1 . . .
H16A H 0.5094 -0.0155 0.1672 0.052 Uiso 1 calc . . 1 R . .
H16B H 0.4790 -0.0618 0.2055 0.052 Uiso 1 calc . . 1 R . .
C165 C 0.3493(3) -0.0298(2) 0.25937(17) 0.0357(13) Uani 1 d . . 1 . . .
H16C H 0.3494 0.0034 0.2863 0.043 Uiso 1 calc . . 1 R . .
H16D H 0.3971 -0.0535 0.2722 0.043 Uiso 1 calc . . 1 R . .
C181 C 0.3883(3) 0.1098(2) 0.23866(17) 0.0304(12) Uani 1 d . . 1 . . .
H18A H 0.4054 0.0978 0.2776 0.036 Uiso 1 calc . . 1 R . .
H18B H 0.4210 0.1445 0.2335 0.036 Uiso 1 calc . . 1 R . .
C203 C 0.5950(4) -0.0406(3) 0.2385(2) 0.0617(18) Uani 1 d . . 1 . . .
H20D H 0.6270 -0.0033 0.2391 0.074 Uiso 1 calc . . 1 R . .
H20E H 0.5966 -0.0506 0.2766 0.074 Uiso 1 calc . . 1 R . .
C216 C 0.2062(4) -0.0396(3) 0.2477(2) 0.0513(16) Uani 1 d . . 1 . . .
H21A H 0.1949 -0.0144 0.2145 0.077 Uiso 1 calc . . 1 GR . .
H21B H 0.2105 -0.0123 0.2792 0.077 Uiso 1 calc . . 1 GR . .
H21C H 0.1653 -0.0699 0.2450 0.077 Uiso 1 calc . . 1 GR . .
C223 C 0.3069(3) 0.1347(2) 0.22637(18) 0.0333(12) Uani 1 d . . 1 . . .
H22C H 0.2747 0.1035 0.2377 0.040 Uiso 1 calc . . 1 R . .
H22D H 0.2860 0.1419 0.1867 0.040 Uiso 1 calc . . 1 R . .
N6DA N 0.1318(5) 0.6663(3) 0.2959(3) 0.100(2) Uani 1 d . . 1 . U .
C9CA C -0.0096(4) 0.6944(3) 0.3079(3) 0.074(2) Uani 1 d . . 1 . . .
H9CA H -0.0364 0.7205 0.2769 0.112 Uiso 1 calc . . 1 GR . .
H9CB H -0.0039 0.7175 0.3418 0.112 Uiso 1 calc . . 1 GR . .
H9CC H -0.0387 0.6561 0.3083 0.112 Uiso 1 calc . . 1 GR . .
C5DA C 0.0690(6) 0.6772(3) 0.3025(2) 0.072(3) Uani 1 d . . 1 . . .
C5EA C 0.1367(3) 0.7805(3) 0.1979(2) 0.0486(15) Uani 1 d . . 1 . U .
H5EA H 0.1455 0.7837 0.1621 0.058 Uiso 1 calc . . 1 GR U .
H5EB H 0.1610 0.7425 0.2163 0.058 Uiso 1 calc . . 1 GR . .
H5EC H 0.1580 0.8171 0.2198 0.058 Uiso 1 calc . . 1 GR . .
N0EA N -0.0117(4) 0.7750(3) 0.1870(2) 0.0698(17) Uani 1 d . . 1 . . .
C9DA C 0.0565(5) 0.7775(3) 0.1914(2) 0.0523(17) Uani 1 d . . 1 . . .
C3 C 0.0577(19) 0.0585(11) 0.2810(11) 0.074(9) Uani 0.45(3) d A 2 1 . . .
H3A H 0.0065 0.0757 0.2724 0.111 Uiso 0.45(3) calc A 2 1 GR . .
H3B H 0.0554 0.0150 0.2687 0.111 Uiso 0.45(3) calc A 2 1 GR . .
H3C H 0.0878 0.0831 0.2625 0.111 Uiso 0.45(3) calc A 2 1 GR . .

loop_
_atom_site_aniso_label
_atom_site_aniso_U_11
_atom_site_aniso_U_22
_atom_site_aniso_U_33
_atom_site_aniso_U_23
_atom_site_aniso_U_13
_atom_site_aniso_U_12
Mo2 0.0167(2) 0.01495(19) 0.0229(2) -0.00056(14) 0.00139(16) -0.00056(15)
Mo4 0.0176(2) 0.01236(18) 0.01987(19) 0.00056(14) 0.00478(16) 0.00282(15)
Mo10 0.0153(2) 0.0165(2) 0.0220(2) 0.00110(14) 0.00175(16) 0.00332(15)
Co14 0.0126(5) 0.0117(4) 0.0149(4) 0.0007(3) 0.0043(3) 0.0020(3)
O1 0.0192(18) 0.0162(14) 0.0188(15) -0.0005(11) -0.0009(13) 0.0025(12)
O3CA 0.029(2) 0.0224(16) 0.0260(17) 0.0046(12) -0.0019(14) 0.0044(14)
O0A 0.0180(18) 0.0159(15) 0.0230(15) 0.0005(11) 0.0060(13) 0.0027(12)
O5 0.0195(18) 0.0144(14) 0.0229(15) 0.0011(11) 0.0070(13) -0.0016(12)
O24 0.0249(19) 0.0157(15) 0.0291(17) 0.0041(12) 0.0036(14) 0.0007(13)
O25 0.0186(17) 0.0143(14) 0.0150(14) 0.0005(11) 0.0064(12) 0.0007(12)
O29 0.0198(18) 0.0124(14) 0.0202(15) 0.0005(11) 0.0095(13) 0.0028(12)
O31 0.0197(18) 0.0135(14) 0.0161(14) 0.0017(11) 0.0072(12) 0.0041(12)
O36 0.022(2) 0.0257(17) 0.0380(18) -0.0012(13) 0.0075(15) 0.0038(14)
O40 0.032(2) 0.0214(16) 0.0282(17) -0.0048(13) 0.0011(15) 0.0013(14)
O53 0.021(2) 0.0256(17) 0.0395(19) 0.0014(14) 0.0045(15) -0.0017(14)
O57 0.026(2) 0.0197(16) 0.0273(16) -0.0026(12) 0.0071(14) 0.0050(13)
N74 0.039(3) 0.021(2) 0.027(2) 0.0002(16) 0.0180(19) 0.0044(18)
C7CA 0.101(6) 0.089(5) 0.046(4) -0.022(4) 0.055(4) -0.042(4)
C2BA 0.068(5) 0.076(4) 0.042(3) 0.009(3) 0.030(3) -0.013(4)
C1BA 0.048(4) 0.050(3) 0.035(3) 0.004(2) 0.019(3) -0.003(3)
C0BA 0.038(3) 0.035(3) 0.029(3) -0.006(2) 0.018(2) -0.009(2)
C6CA 0.083(6) 0.049(4) 0.064(4) -0.006(3) 0.050(4) -0.009(3)
C9 0.110(7) 0.066(4) 0.076(5) -0.020(4) 0.065(5) -0.020(4)
C58 0.025(3) 0.016(2) 0.020(2) -0.0004(17) 0.0090(19) 0.0021(19)
C65 0.030(3) 0.019(2) 0.022(2) 0.0036(17) 0.015(2) 0.003(2)
C83 0.018(3) 0.020(2) 0.022(2) 0.0004(17) 0.0094(19) 0.0008(18)
C140 0.027(3) 0.035(3) 0.030(3) -0.004(2) 0.014(2) 0.001(2)
C146 0.023(3) 0.018(2) 0.028(2) 0.0032(18) 0.015(2) 0.0033(19)
Mo1 0.0205(2) 0.01515(19) 0.01109(17) -0.00081(13) 0.00476(15) 0.00456(15)
Mo3 0.0187(2) 0.01738(19) 0.01251(18) -0.00186(13) 0.00138(15) -0.00118(15)
Mo5 0.0152(2) 0.01707(19) 0.01769(19) 0.00099(14) 0.00501(16) 0.00200(15)
Co13 0.0129(4) 0.0098(4) 0.0072(4) 0.0015(3) 0.0017(3) 0.0025(3)
O3 0.0201(18) 0.0155(14) 0.0161(14) 0.0008(11) 0.0066(12) 0.0055(12)
O4 0.0183(17) 0.0105(13) 0.0114(13) 0.0007(10) 0.0019(12) 0.0020(12)
O6 0.0151(16) 0.0127(14) 0.0101(13) 0.0036(10) 0.0039(11) 0.0047(11)
O8 0.0186(19) 0.0278(17) 0.0294(17) 0.0008(13) -0.0034(14) 0.0016(14)
O9 0.0169(17) 0.0177(15) 0.0173(15) -0.0004(11) 0.0037(12) -0.0026(12)
O16 0.0260(19) 0.0266(16) 0.0154(15) 0.0010(12) 0.0080(13) 0.0047(13)
O18 0.0151(16) 0.0129(14) 0.0085(13) 0.0043(10) -0.0012(11) 0.0022(12)
O19 0.0201(19) 0.0359(18) 0.0203(16) -0.0004(13) -0.0007(13) -0.0033(14)
O27 0.0226(18) 0.0167(14) 0.0104(14) -0.0007(11) 0.0029(12) 0.0011(12)
O30 0.028(2) 0.0186(15) 0.0190(15) -0.0018(12) 0.0009(13) 0.0046(13)
O41 0.035(2) 0.0226(16) 0.0314(18) 0.0020(13) 0.0189(16) -0.0005(14)
O45 0.034(2) 0.0189(15) 0.0247(16) -0.0055(12) 0.0096(15) -0.0040(14)
N69 0.026(2) 0.0169(18) 0.0156(18) 0.0045(14) 0.0064(16) 0.0094(16)
C0AA 0.049(4) 0.053(3) 0.026(3) 0.012(2) 0.006(3) -0.015(3)
C3BA 0.095(6) 0.042(4) 0.039(4) 0.028(3) -0.023(4) -0.032(4)
C3CA 0.073(5) 0.035(3) 0.050(4) 0.015(3) -0.016(3) -0.001(3)
C10 0.030(3) 0.016(2) 0.011(2) 0.0038(16) 0.0062(19) 0.0054(19)
C0DA 0.040(3) 0.022(2) 0.018(2) 0.0059(18) -0.003(2) -0.007(2)
C4CA 0.071(5) 0.060(4) 0.027(3) 0.019(3) -0.004(3) -0.031(4)
C26 0.021(3) 0.020(2) 0.0074(19) 0.0071(16) 0.0032(17) 0.0037(18)
C43 0.030(3) 0.022(2) 0.018(2) 0.0055(17) 0.004(2) 0.003(2)
C61 0.023(3) 0.014(2) 0.013(2) 0.0029(16) 0.0061(18) 0.0051(18)
C62 0.023(3) 0.015(2) 0.012(2) 0.0037(16) 0.0067(18) 0.0049(18)
C188 0.055(4) 0.031(3) 0.031(3) 0.013(2) 0.003(3) 0.006(3)
N116 0.040(3) 0.026(2) 0.030(2) 0.0084(16) 0.013(2) 0.0138(19)
C1 0.029(3) 0.039(3) 0.035(3) 0.006(2) 0.009(2) 0.012(2)
C13 0.049(4) 0.038(3) 0.045(3) -0.002(2) 0.013(3) 0.018(3)
C3DA 0.046(4) 0.051(4) 0.057(4) 0.002(3) 0.004(3) 0.009(3)
C9BA 0.075(6) 0.066(4) 0.077(5) -0.016(4) 0.017(4) -0.003(4)
C2EA 0.072(5) 0.071(4) 0.070(4) 0.043(3) 0.039(4) 0.032(4)
C17 0.188(12) 0.097(7) 0.211(11) 0.078(7) 0.122(10) 0.060(7)
C19 0.092(6) 0.069(4) 0.112(6) 0.063(4) 0.084(5) 0.058(4)
C106 0.037(4) 0.039(3) 0.045(3) 0.008(2) 0.015(3) 0.009(2)
C134 0.060(4) 0.051(3) 0.046(3) 0.027(3) 0.026(3) 0.030(3)
C139 0.029(3) 0.039(3) 0.036(3) 0.009(2) 0.015(2) 0.015(2)
C143 0.036(3) 0.039(3) 0.036(3) 0.012(2) 0.016(2) 0.020(2)
C145 0.037(3) 0.038(3) 0.032(3) 0.006(2) 0.017(2) 0.018(2)
C148 0.039(4) 0.042(3) 0.034(3) 0.004(2) 0.015(3) 0.015(3)
C192 0.040(4) 0.050(3) 0.057(4) 0.024(3) 0.026(3) 0.025(3)
C200 0.042(4) 0.055(3) 0.040(3) 0.003(3) 0.014(3) 0.005(3)
C226 0.036(3) 0.034(3) 0.042(3) 0.011(2) 0.021(3) 0.017(2)
N72 0.037(3) 0.024(2) 0.039(2) 0.0050(17) 0.020(2) 0.0153(18)
C8BA 0.081(6) 0.044(4) 0.082(5) 0.006(3) 0.044(4) -0.002(3)
C4DA 0.085(4) 0.078(4) 0.097(4) 0.012(3) 0.032(3) -0.020(3)
C4BA 0.063(5) 0.092(5) 0.051(4) -0.021(3) 0.010(4) -0.002(4)
C0CA 0.041(4) 0.031(3) 0.067(4) 0.005(2) 0.031(3) 0.015(2)
C6DA 0.097(6) 0.032(3) 0.115(6) 0.015(3) 0.080(5) 0.017(3)
C1EA 0.132(8) 0.056(4) 0.163(8) -0.026(5) 0.118(7) -0.026(4)
C7DA 0.058(5) 0.061(4) 0.079(5) -0.011(3) 0.040(4) -0.009(3)
C76 0.131(7) 0.049(4) 0.032(3) -0.014(3) 0.016(4) -0.005(4)
C95 0.048(4) 0.034(3) 0.036(3) 0.005(2) 0.007(3) 0.018(3)
C96 0.036(3) 0.029(3) 0.035(3) 0.005(2) 0.010(2) 0.012(2)
C101 0.029(3) 0.049(3) 0.041(3) -0.004(2) 0.001(2) -0.001(2)
C115 0.052(4) 0.034(3) 0.063(4) 0.006(3) 0.028(3) 0.004(3)
C128 0.046(4) 0.045(3) 0.070(4) -0.010(3) -0.011(3) 0.009(3)
C147 0.030(3) 0.024(2) 0.042(3) 0.002(2) 0.014(2) 0.006(2)
C172 0.129(7) 0.043(4) 0.036(3) -0.003(3) 0.011(4) 0.038(4)
C175 0.048(7) 0.040(6) 0.041(7) 0.000(5) -0.006(5) -0.004(5)
N71 0.030(3) 0.023(2) 0.0174(19) -0.0003(15) -0.0012(17) -0.0054(17)
C2 0.030(3) 0.034(3) 0.028(3) 0.005(2) -0.004(2) -0.001(2)
C5 0.030(3) 0.042(3) 0.030(3) 0.003(2) 0.009(2) -0.003(2)
C11 0.061(4) 0.038(3) 0.028(3) 0.002(2) 0.006(3) 0.006(3)
C15 0.060(4) 0.041(3) 0.023(3) 0.000(2) 0.003(3) -0.025(3)
C6AA 0.049(4) 0.059(4) 0.043(3) 0.008(3) 0.019(3) -0.003(3)
C7BA 0.037(3) 0.048(3) 0.032(3) 0.002(2) 0.012(2) -0.002(3)
C1DA 0.056(5) 0.096(5) 0.067(5) 0.000(4) 0.001(4) 0.016(4)
C2DA 0.081(6) 0.060(4) 0.061(4) -0.016(3) 0.019(4) 0.021(4)
C77 0.034(3) 0.029(3) 0.019(2) -0.0016(19) 0.001(2) -0.003(2)
C130 0.031(3) 0.033(3) 0.014(2) 0.0059(18) 0.000(2) -0.001(2)
C161 0.042(4) 0.047(3) 0.035(3) -0.003(2) -0.001(3) 0.004(3)
C165 0.049(4) 0.034(3) 0.016(2) 0.005(2) -0.004(2) -0.006(2)
C181 0.045(4) 0.026(2) 0.016(2) -0.0003(18) 0.002(2) -0.008(2)
C203 0.054(5) 0.065(4) 0.057(4) -0.004(3) 0.002(3) 0.024(3)
C216 0.060(5) 0.065(4) 0.031(3) -0.005(3) 0.018(3) -0.021(3)
C223 0.038(3) 0.032(3) 0.024(3) -0.002(2) 0.000(2) 0.000(2)
N6DA 0.095(4) 0.092(4) 0.101(4) -0.018(3) 0.008(3) 0.004(3)
C9CA 0.062(5) 0.107(6) 0.052(4) 0.024(4) 0.011(4) -0.022(4)
C5DA 0.117(8) 0.047(4) 0.033(3) 0.006(3) -0.009(4) -0.029(5)
C5EA 0.051(3) 0.054(3) 0.044(3) -0.003(2) 0.018(3) -0.004(3)
N0EA 0.062(4) 0.074(4) 0.062(4) -0.003(3) -0.001(3) 0.009(3)
C9DA 0.080(6) 0.040(3) 0.031(3) 0.000(2) 0.007(3) 0.011(4)
C3 0.074(18) 0.068(12) 0.055(13) -0.011(9) -0.022(11) 0.008(11)

loop_
_atom_type_symbol
_atom_type_description
_atom_type_scat_dispersion_real
_atom_type_scat_dispersion_imag
_atom_type_scat_source
C C 0.0033 0.0016 'International Tables Vol C Tables 4.2.6.8 and 6.1.1.4'
H H 0.0000 0.0000 'International Tables Vol C Tables 4.2.6.8 and 6.1.1.4'
Co Co 0.3494 0.9721 'International Tables Vol C Tables 4.2.6.8 and 6.1.1.4'
Mo Mo -1.6832 0.6857 'International Tables Vol C Tables 4.2.6.8 and 6.1.1.4'
N N 0.0061 0.0033 'International Tables Vol C Tables 4.2.6.8 and 6.1.1.4'
O O 0.0106 0.0060 'International Tables Vol C Tables 4.2.6.8 and 6.1.1.4'

loop_
_geom_angle_atom_site_label_1
_geom_angle_atom_site_label_2
_geom_angle_atom_site_label_3
_geom_angle
_geom_angle_site_symmetry_1
_geom_angle_site_symmetry_3
_geom_angle_publ_flag
O1 Mo2 O5 146.93(11) . . ?
O1 Mo2 O25 81.65(11) . . ?
O1 Mo2 O29 71.63(10) . . ?
O5 Mo2 O25 71.48(10) . . ?
O5 Mo2 O29 80.28(10) . . ?
O25 Mo2 O29 67.36(9) . . ?
O40 Mo2 O1 99.10(12) . . ?
O40 Mo2 O5 101.07(12) . . ?
O40 Mo2 O25 92.77(13) . . ?
O40 Mo2 O29 158.77(13) . . ?
O53 Mo2 O1 101.37(13) . . ?
O53 Mo2 O5 97.78(13) . . ?
O53 Mo2 O25 159.80(12) . . ?
O53 Mo2 O29 94.40(12) . . ?
O53 Mo2 O40 106.30(15) . . ?
O0A Mo4 O25 79.92(10) . . ?
O0A Mo4 O31 71.34(10) . 3 ?
O5 Mo4 O0A 146.30(11) . . ?
O5 Mo4 O25 71.75(10) . . ?
O5 Mo4 O31 81.31(10) . 3 ?
O24 Mo4 O0A 101.76(13) . . ?
O24 Mo4 O5 98.55(13) . . ?
O24 Mo4 O25 159.07(11) . . ?
O24 Mo4 O31 92.23(11) . 3 ?
O24 Mo4 O57 105.96(13) . . ?
O31 Mo4 O25 68.32(9) 3 . ?
O57 Mo4 O0A 97.97(13) . . ?
O57 Mo4 O5 101.95(13) . . ?
O57 Mo4 O25 94.35(11) . . ?
O57 Mo4 O31 160.66(11) . 3 ?
O1 Mo10 O29 71.89(10) . . ?
O1 Mo10 O31 81.15(11) . . ?
O3CA Mo10 O1 99.43(12) . . ?
O3CA Mo10 O0A 100.74(12) . 3 ?
O3CA Mo10 O29 159.28(13) . . ?
O3CA Mo10 O31 92.91(13) . . ?
O3CA Mo10 O36 105.89(15) . . ?
O0A Mo10 O1 145.87(12) 3 . ?
O0A Mo10 O29 79.66(10) 3 . ?
O0A Mo10 O31 70.63(10) 3 . ?
O29 Mo10 O31 67.49(9) . . ?
O36 Mo10 O1 101.69(13) . . ?
O36 Mo10 O0A 98.88(13) . 3 ?
O36 Mo10 O29 94.42(12) . . ?
O36 Mo10 O31 160.09(12) . . ?
O25 Co14 O25 180.0(2) 3 . ?
O25 Co14 O31 93.06(10) . . ?
O25 Co14 O31 86.94(10) 3 . ?
O25 Co14 O31 93.06(10) 3 3 ?
O25 Co14 O31 86.94(10) . 3 ?
O29 Co14 O25 86.08(11) 3 3 ?
O29 Co14 O25 93.92(11) . 3 ?
O29 Co14 O25 93.92(11) 3 . ?
O29 Co14 O25 86.08(11) . . ?
O29 Co14 O29 180.0(2) 3 . ?
O29 Co14 O31 86.65(11) 3 3 ?
O29 Co14 O31 86.65(11) . . ?
O29 Co14 O31 93.35(11) . 3 ?
O29 Co14 O31 93.35(11) 3 . ?
O31 Co14 O31 180.00(16) 3 . ?
Mo10 O1 Mo2 120.01(14) . . ?
Mo10 O0A Mo4 120.56(14) 3 . ?
Mo4 O5 Mo2 119.89(14) . . ?
Mo2 O25 Mo4 90.73(9) . . ?
Co14 O25 Mo2 103.38(12) . . ?
Co14 O25 Mo4 102.26(10) . . ?
C58 O25 Mo2 119.2(2) . . ?
C58 O25 Mo4 120.3(2) . . ?
C58 O25 Co14 116.7(2) . . ?
Mo10 O29 Mo2 90.66(9) . . ?
Co14 O29 Mo2 103.18(11) . . ?
Co14 O29 Mo10 103.40(11) . . ?
C146 O29 Mo2 119.5(2) . . ?
C146 O29 Mo10 118.7(2) . . ?
C146 O29 Co14 117.2(2) . . ?
Mo4 O31 Mo10 90.53(9) 3 . ?
Co14 O31 Mo4 102.48(11) . 3 ?
Co14 O31 Mo10 102.46(11) . . ?
C65 O31 Mo4 118.5(2) . 3 ?
C65 O31 Mo10 120.4(2) . . ?
C65 O31 Co14 117.7(2) . . ?
C83 N74 H74 118.2 . . ?
C140 N74 H74 118.2 . . ?
C140 N74 C83 123.5(4) . . ?
C2BA C7CA H7CA 120.1 . . ?
C9 C7CA H7CA 120.1 . . ?
C9 C7CA C2BA 119.8(6) . . ?
C7CA C2BA H2BA 120.2 . . ?
C1BA C2BA C7CA 119.5(5) . . ?
C1BA C2BA H2BA 120.2 . . ?
C2BA C1BA H1BA 119.3 . . ?
C0BA C1BA C2BA 121.3(5) . . ?
C0BA C1BA H1BA 119.3 . . ?
C1BA C0BA C6CA 119.6(5) . . ?
C1BA C0BA C140 120.0(4) . . ?
C6CA C0BA C140 120.4(4) . . ?
C0BA C6CA H6CA 120.1 . . ?
C0BA C6CA C9 119.8(6) . . ?
C9 C6CA H6CA 120.1 . . ?
C7CA C9 C6CA 120.0(6) . . ?
C7CA C9 H9 120.0 . . ?
C6CA C9 H9 120.0 . . ?
O25 C58 H58A 108.8 . . ?
O25 C58 H58B 108.8 . . ?
O25 C58 C83 113.6(3) . . ?
H58A C58 H58B 107.7 . . ?
C83 C58 H58A 108.8 . . ?
C83 C58 H58B 108.8 . . ?
O31 C65 H65A 109.1 . . ?
O31 C65 H65B 109.1 . . ?
O31 C65 C83 112.6(3) . . ?
H65A C65 H65B 107.8 . . ?
C83 C65 H65A 109.1 . . ?
C83 C65 H65B 109.1 . . ?
N74 C83 C58 103.6(3) . . ?
N74 C83 C65 114.3(3) . . ?
N74 C83 C146 104.6(3) . 3 ?
C65 C83 C58 111.2(4) . . ?
C65 C83 C146 111.4(3) . 3 ?
C146 C83 C58 111.4(3) 3 . ?
N74 C140 C0BA 122.8(4) . . ?
N74 C140 H140 118.6 . . ?
C0BA C140 H140 118.6 . . ?
O29 C146 C83 113.2(3) . 3 ?
O29 C146 H14I 108.9 . . ?
O29 C146 H14J 108.9 . . ?
C83 C146 H14I 108.9 3 . ?
C83 C146 H14J 108.9 3 . ?
H14I C146 H14J 107.8 . . ?
O3 Mo1 O4 79.28(10) . . ?
O3 Mo1 O6 71.75(10) . . ?
O3 Mo1 O27 145.76(11) . . ?
O6 Mo1 O4 67.95(8) . . ?
O16 Mo1 O3 102.07(13) . . ?
O16 Mo1 O4 159.15(10) . . ?
O16 Mo1 O6 92.49(11) . . ?
O16 Mo1 O27 98.88(12) . . ?
O27 Mo1 O4 71.72(10) . . ?
O27 Mo1 O6 80.62(10) . . ?
O30 Mo1 O3 98.90(12) . . ?
O30 Mo1 O4 93.92(11) . . ?
O30 Mo1 O6 160.58(11) . . ?
O30 Mo1 O16 106.29(13) . . ?
O30 Mo1 O27 100.82(12) . . ?
O4 Mo3 O18 67.51(8) . . ?
O9 Mo3 O4 81.29(11) . . ?
O9 Mo3 O18 71.23(10) . . ?
O9 Mo3 O27 146.10(11) . . ?
O19 Mo3 O4 160.95(11) . . ?
O19 Mo3 O9 101.93(13) . . ?
O19 Mo3 O18 95.49(11) . . ?
O19 Mo3 O27 97.33(13) . . ?
O27 Mo3 O4 71.90(10) . . ?
O27 Mo3 O18 79.42(10) . . ?
O45 Mo3 O4 91.62(12) . . ?
O45 Mo3 O9 99.03(12) . . ?
O45 Mo3 O18 157.76(11) . . ?
O45 Mo3 O19 106.22(14) . . ?
O45 Mo3 O27 102.03(13) . . ?
O3 Mo5 O6 70.96(10) . . ?
O3 Mo5 O9 145.40(12) . 3_665 ?
O3 Mo5 O18 80.10(10) . 3_665 ?
O8 Mo5 O3 98.99(12) . . ?
O8 Mo5 O6 158.64(12) . . ?
O8 Mo5 O9 101.51(12) . 3_665 ?
O8 Mo5 O18 92.83(12) . 3_665 ?
O8 Mo5 O41 106.59(15) . . ?
O9 Mo5 O6 80.06(10) 3_665 . ?
O9 Mo5 O18 71.36(10) 3_665 3_665 ?
O18 Mo5 O6 67.27(9) 3_665 . ?
O41 Mo5 O3 102.22(12) . . ?
O41 Mo5 O6 94.13(12) . . ?
O41 Mo5 O9 98.25(12) . 3_665 ?
O41 Mo5 O18 159.67(12) . 3_665 ?
O4 Co13 O4 180.00(15) 3_665 . ?
O4 Co13 O6 93.12(11) . 3_665 ?
O4 Co13 O6 86.88(11) . . ?
O4 Co13 O6 93.12(11) 3_665 . ?
O4 Co13 O6 86.88(11) 3_665 3_665 ?
O6 Co13 O6 180.0 3_665 . ?
O18 Co13 O4 93.42(11) . 3_665 ?
O18 Co13 O4 86.58(11) . . ?
O18 Co13 O4 93.42(11) 3_665 . ?
O18 Co13 O4 86.58(11) 3_665 3_665 ?
O18 Co13 O6 93.58(11) 3_665 3_665 ?
O18 Co13 O6 86.42(11) . 3_665 ?
O18 Co13 O6 86.42(11) 3_665 . ?
O18 Co13 O6 93.58(11) . . ?
O18 Co13 O18 180.00(19) 3_665 . ?
Mo1 O3 Mo5 119.75(13) . . ?
Mo3 O4 Mo1 90.38(9) . . ?
Co13 O4 Mo1 102.10(11) . . ?
Co13 O4 Mo3 103.18(11) . . ?
C62 O4 Mo1 120.8(2) . . ?
C62 O4 Mo3 118.9(2) . . ?
C62 O4 Co13 117.0(2) . . ?
Mo1 O6 Mo5 90.35(9) . . ?
Co13 O6 Mo1 103.07(10) . . ?
Co13 O6 Mo5 102.73(10) . . ?
C10 O6 Mo1 118.7(2) . . ?
C10 O6 Mo5 119.6(2) . . ?
C10 O6 Co13 117.8(2) . . ?
Mo3 O9 Mo5 120.30(13) . 3_665 ?
Mo5 O18 Mo3 90.93(9) 3_665 . ?
Co13 O18 Mo3 102.72(10) . . ?
Co13 O18 Mo5 103.57(10) . 3_665 ?
C26 O18 Mo3 119.4(2) . . ?
C26 O18 Mo5 118.9(2) . 3_665 ?
C26 O18 Co13 117.1(2) . . ?
Mo1 O27 Mo3 119.15(12) . . ?
C43 N69 H69 118.8 . . ?
C43 N69 C61 122.4(4) . . ?
C61 N69 H69 118.8 . . ?
C0DA C0AA H0AA 120.1 . . ?
C4CA C0AA H0AA 120.1 . . ?
C4CA C0AA C0DA 119.8(6) . . ?
C3CA C3BA H3BA 119.4 . . ?
C4CA C3BA H3BA 119.4 . . ?
C4CA C3BA C3CA 121.2(5) . . ?
C3BA C3CA H3CA 120.6 . . ?
C3BA C3CA C188 118.7(6) . . ?
C188 C3CA H3CA 120.6 . . ?
O6 C10 H10G 109.1 . . ?
O6 C10 H10H 109.1 . . ?
O6 C10 C61 112.4(3) . . ?
H10G C10 H10H 107.9 . . ?
C61 C10 H10G 109.1 . . ?
C61 C10 H10H 109.1 . . ?
C0AA C0DA C43 118.0(5) . . ?
C188 C0DA C0AA 120.8(4) . . ?
C188 C0DA C43 121.2(4) . . ?
C0AA C4CA H4CA 120.0 . . ?
C3BA C4CA C0AA 119.9(6) . . ?
C3BA C4CA H4CA 120.0 . . ?
O18 C26 H26A 108.9 . . ?
O18 C26 H26B 108.9 . . ?
O18 C26 C61 113.4(3) . . ?
H26A C26 H26B 107.7 . . ?
C61 C26 H26A 108.9 . . ?
C61 C26 H26B 108.9 . . ?
N69 C43 C0DA 123.6(4) . . ?
N69 C43 H43 118.2 . . ?
C0DA C43 H43 118.2 . . ?
N69 C61 C10 113.4(3) . . ?
N69 C61 C26 103.4(3) . . ?
N69 C61 C62 105.3(3) . 3_665 ?
C10 C61 C26 112.1(3) . . ?
C10 C61 C62 110.9(3) . 3_665 ?
C62 C61 C26 111.3(3) 3_665 . ?
O4 C62 C61 113.1(3) . 3_665 ?
O4 C62 H62A 109.0 . . ?
O4 C62 H62B 109.0 . . ?
C61 C62 H62A 109.0 3_665 . ?
C61 C62 H62B 109.0 3_665 . ?
H62A C62 H62B 107.8 . . ?
C3CA C188 H188 120.2 . . ?
C0DA C188 C3CA 119.5(5) . . ?
C0DA C188 H188 120.2 . . ?
C139 N116 C1 108.2(3) . . ?
C139 N116 C145 109.7(4) . . ?
C139 N116 C226 111.2(3) . . ?
C145 N116 C1 110.4(3) . . ?
C226 N116 C1 109.7(4) . . ?
C226 N116 C145 107.6(3) . . ?
N116 C1 H1A 108.4 . . ?
N116 C1 H1B 108.4 . . ?
H1A C1 H1B 107.4 . . ?
C13 C1 N116 115.7(4) . . ?
C13 C1 H1A 108.4 . . ?
C13 C1 H1B 108.4 . . ?
C1 C13 H13A 109.5 . . ?
C1 C13 H13B 109.5 . . ?
C1 C13 C3DA 110.8(5) . . ?
H13A C13 H13B 108.1 . . ?
C3DA C13 H13A 109.5 . . ?
C3DA C13 H13B 109.5 . . ?
C13 C3DA H3DA 108.9 . . ?
C13 C3DA H3DB 108.9 . . ?
H3DA C3DA H3DB 107.7 . . ?
C9BA C3DA C13 113.2(5) . . ?
C9BA C3DA H3DA 108.9 . . ?
C9BA C3DA H3DB 108.9 . . ?
C3DA C9BA H9BA 109.5 . . ?
C3DA C9BA H9BB 109.5 . . ?
C3DA C9BA H9BC 109.5 . . ?
H9BA C9BA H9BB 109.5 . . ?
H9BA C9BA H9BC 109.5 . . ?
H9BB C9BA H9BC 109.5 . . ?
H2EA C2EA H2EB 109.5 . . ?
H2EA C2EA H2EC 109.5 . . ?
H2EB C2EA H2EC 109.5 . . ?
C134 C2EA H2EA 109.5 . . ?
C134 C2EA H2EB 109.5 . . ?
C134 C2EA H2EC 109.5 . . ?
H17F C17 H17G 109.5 . . ?
H17F C17 H17H 109.5 . . ?
H17G C17 H17H 109.5 . . ?
C19 C17 H17F 109.5 . . ?
C19 C17 H17G 109.5 . . ?
C19 C17 H17H 109.5 . . ?
C17 C19 H19A 109.3 . . ?
C17 C19 H19B 109.3 . . ?
C17 C19 C192 111.8(5) . . ?
H19A C19 H19B 107.9 . . ?
C192 C19 H19A 109.3 . . ?
C192 C19 H19B 109.3 . . ?
H10E C106 H10F 107.8 . . ?
C148 C106 H10E 109.1 . . ?
C148 C106 H10F 109.1 . . ?
C148 C106 C200 112.5(4) . . ?
C200 C106 H10E 109.1 . . ?
C200 C106 H10F 109.1 . . ?
C2EA C134 H13C 109.3 . . ?
C2EA C134 H13D 109.3 . . ?
H13C C134 H13D 108.0 . . ?
C143 C134 C2EA 111.5(4) . . ?
C143 C134 H13C 109.3 . . ?
C143 C134 H13D 109.3 . . ?
N116 C139 H13E 108.6 . . ?
N116 C139 H13F 108.6 . . ?
N116 C139 C148 114.8(4) . . ?
H13E C139 H13F 107.5 . . ?
C148 C139 H13E 108.6 . . ?
C148 C139 H13F 108.6 . . ?
C134 C143 H14C 109.5 . . ?
C134 C143 H14D 109.5 . . ?
H14C C143 H14D 108.1 . . ?
C145 C143 C134 110.6(4) . . ?
C145 C143 H14C 109.5 . . ?
C145 C143 H14D 109.5 . . ?
N116 C145 H14E 108.6 . . ?
N116 C145 H14F 108.6 . . ?
C143 C145 N116 114.9(4) . . ?
C143 C145 H14E 108.6 . . ?
C143 C145 H14F 108.6 . . ?
H14E C145 H14F 107.5 . . ?
C106 C148 C139 112.9(4) . . ?
C106 C148 H14G 109.0 . . ?
C106 C148 H14H 109.0 . . ?
C139 C148 H14G 109.0 . . ?
C139 C148 H14H 109.0 . . ?
H14G C148 H14H 107.8 . . ?
C19 C192 H19C 109.8 . . ?
C19 C192 H19D 109.8 . . ?
H19C C192 H19D 108.3 . . ?
C226 C192 C19 109.3(4) . . ?
C226 C192 H19C 109.8 . . ?
C226 C192 H19D 109.8 . . ?
C106 C200 H20A 109.5 . . ?
C106 C200 H20B 109.5 . . ?
C106 C200 H20C 109.5 . . ?
H20A C200 H20B 109.5 . . ?
H20A C200 H20C 109.5 . . ?
H20B C200 H20C 109.5 . . ?
N116 C226 C192 115.4(4) . . ?
N116 C226 H22A 108.4 . . ?
N116 C226 H22B 108.4 . . ?
C192 C226 H22A 108.4 . . ?
C192 C226 H22B 108.4 . . ?
H22A C226 H22B 107.5 . . ?
C0CA N72 C96 106.3(3) . . ?
C0CA N72 C147 111.3(4) . . ?
C95 N72 C0CA 111.1(4) . . ?
C95 N72 C96 110.9(4) . . ?
C95 N72 C147 106.5(3) . . ?
C96 N72 C147 110.7(3) . . ?
H8BA C8BA H8BB 107.7 . . ?
C4DA C8BA H8BA 108.8 . . ?
C4DA C8BA H8BB 108.8 . . ?
C115 C8BA H8BA 108.8 . . ?
C115 C8BA H8BB 108.8 . . ?
C115 C8BA C4DA 113.8(6) . . ?
C8BA C4DA H4DA 109.5 . . ?
C8BA C4DA H4DB 109.5 . . ?
C8BA C4DA H4DC 109.5 . . ?
H4DA C4DA H4DB 109.5 . . ?
H4DA C4DA H4DC 109.5 . . ?
H4DB C4DA H4DC 109.5 . . ?
H4BA C4BA H4BB 109.5 . . ?
H4BA C4BA H4BC 109.5 . . ?
H4BB C4BA H4BC 109.5 . . ?
C76 C4BA H4BA 109.5 . . ?
C76 C4BA H4BB 109.5 . . ?
C76 C4BA H4BC 109.5 . . ?
N72 C0CA H0CA 108.5 . . ?
N72 C0CA H0CB 108.5 . . ?
H0CA C0CA H0CB 107.5 . . ?
C6DA C0CA N72 115.1(4) . . ?
C6DA C0CA H0CA 108.5 . . ?
C6DA C0CA H0CB 108.5 . . ?
C0CA C6DA H6DA 109.4 . . ?
C0CA C6DA H6DB 109.4 . . ?
H6DA C6DA H6DB 108.0 . . ?
C7DA C6DA C0CA 111.3(5) . . ?
C7DA C6DA H6DA 109.4 . . ?
C7DA C6DA H6DB 109.4 . . ?
H1EA C1EA H1EB 109.5 . . ?
H1EA C1EA H1EC 109.5 . . ?
H1EB C1EA H1EC 109.5 . . ?
C7DA C1EA H1EA 109.5 . . ?
C7DA C1EA H1EB 109.5 . . ?
C7DA C1EA H1EC 109.5 . . ?
C6DA C7DA C1EA 113.7(5) . . ?
C6DA C7DA H7DA 108.8 . . ?
C6DA C7DA H7DB 108.8 . . ?
C1EA C7DA H7DA 108.8 . . ?
C1EA C7DA H7DB 108.8 . . ?
H7DA C7DA H7DB 107.7 . . ?
C4BA C76 H76A 109.3 . . ?
C4BA C76 H76B 109.3 . . ?
C4BA C76 C172 111.7(6) . . ?
H76A C76 H76B 107.9 . . ?
C172 C76 H76A 109.3 . . ?
C172 C76 H76B 109.3 . . ?
N72 C95 H95A 108.5 . . ?
N72 C95 H95B 108.5 . . ?
N72 C95 C172 115.2(4) . . ?
H95A C95 H95B 107.5 . . ?
C172 C95 H95A 108.5 . . ?
C172 C95 H95B 108.5 . . ?
N72 C96 H96A 108.4 . . ?
N72 C96 H96B 108.4 . . ?
H96A C96 H96B 107.5 . . ?
C115 C96 N72 115.4(4) . . ?
C115 C96 H96A 108.4 . . ?
C115 C96 H96B 108.4 . . ?
H10A C101 H10B 107.9 . . ?
H10A C101 H10C 136.9 . . ?
H10A C101 H10D 39.9 . . ?
H10B C101 H10C 35.9 . . ?
H10B C101 H10D 71.6 . . ?
H10C C101 H10D 106.5 . . ?
C128 C101 H10A 109.1 . . ?
C128 C101 H10B 109.1 . . ?
C128 C101 H10C 106.5 . . ?
C128 C101 H10D 106.5 . . ?
C128 C101 C3 123.2(8) . . ?
C175 C101 H10A 109.1 . . ?
C175 C101 H10B 109.1 . . ?
C175 C101 H10C 78.0 . . ?
C175 C101 H10D 137.7 . . ?
C175 C101 C128 112.3(8) . . ?
C175 C101 C3 36.6(10) . . ?
C3 C101 H10A 72.7 . . ?
C3 C101 H10B 124.6 . . ?
C3 C101 H10C 106.5 . . ?
C3 C101 H10D 106.5 . . ?
C8BA C115 C96 109.8(5) . . ?
C8BA C115 H11A 109.7 . . ?
C8BA C115 H11B 109.7 . . ?
C96 C115 H11A 109.7 . . ?
C96 C115 H11B 109.7 . . ?
H11A C115 H11B 108.2 . . ?
C101 C128 H12A 109.1 . . ?
C101 C128 H12B 109.1 . . ?
H12A C128 H12B 107.8 . . ?
C147 C128 C101 112.6(4) . . ?
C147 C128 H12A 109.1 . . ?
C147 C128 H12B 109.1 . . ?
N72 C147 H14A 108.2 . . ?
N72 C147 H14B 108.2 . . ?
C128 C147 N72 116.4(4) . . ?
C128 C147 H14A 108.2 . . ?
C128 C147 H14B 108.2 . . ?
H14A C147 H14B 107.3 . . ?
C76 C172 H17A 109.6 . . ?
C76 C172 H17B 109.6 . . ?
C95 C172 C76 110.1(5) . . ?
C95 C172 H17A 109.6 . . ?
C95 C172 H17B 109.6 . . ?
H17A C172 H17B 108.1 . . ?
C101 C175 H17C 109.5 . . ?
C101 C175 H17D 109.5 . . ?
C101 C175 H17E 109.5 . . ?
C2 N71 C77 111.4(3) . . ?
C2 N71 C130 111.3(4) . . ?
C2 N71 C181 106.0(3) . . ?
C77 N71 C130 105.8(3) . . ?
C181 N71 C77 111.6(4) . . ?
C181 N71 C130 110.8(3) . . ?
N71 C2 H2A 108.1 . . ?
N71 C2 H2B 108.1 . . ?
H2A C2 H2B 107.3 . . ?
C161 C2 N71 117.0(4) . . ?
C161 C2 H2A 108.1 . . ?
C161 C2 H2B 108.1 . . ?
H5A C5 H5B 108.2 . . ?
C7BA C5 H5A 109.7 . . ?
C7BA C5 H5B 109.7 . . ?
C130 C5 H5A 109.7 . . ?
C130 C5 H5B 109.7 . . ?
C130 C5 C7BA 110.0(4) . . ?
H11C C11 H11D 107.9 . . ?
C2DA C11 H11C 109.2 . . ?
C2DA C11 H11D 109.2 . . ?
C2DA C11 C223 112.0(5) . . ?
C223 C11 H11C 109.2 . . ?
C223 C11 H11D 109.2 . . ?
H15A C15 H15B 107.8 . . ?
C165 C15 H15A 109.0 . . ?
C165 C15 H15B 109.0 . . ?
C216 C15 H15A 109.0 . . ?
C216 C15 H15B 109.0 . . ?
C216 C15 C165 112.9(4) . . ?
H6AA C6AA H6AB 109.5 . . ?
H6AA C6AA H6AC 109.5 . . ?
H6AB C6AA H6AC 109.5 . . ?
C7BA C6AA H6AA 109.5 . . ?
C7BA C6AA H6AB 109.5 . . ?
C7BA C6AA H6AC 109.5 . . ?
C5 C7BA H7BA 109.1 . . ?
C5 C7BA H7BB 109.1 . . ?
C6AA C7BA C5 112.7(4) . . ?
C6AA C7BA H7BA 109.1 . . ?
C6AA C7BA H7BB 109.1 . . ?
H7BA C7BA H7BB 107.8 . . ?
H1DA C1DA H1DB 109.5 . . ?
H1DA C1DA H1DC 109.5 . . ?
H1DB C1DA H1DC 109.5 . . ?
C203 C1DA H1DA 109.5 . . ?
C203 C1DA H1DB 109.5 . . ?
C203 C1DA H1DC 109.5 . . ?
C11 C2DA H2DA 109.5 . . ?
C11 C2DA H2DB 109.5 . . ?
C11 C2DA H2DC 109.5 . . ?
H2DA C2DA H2DB 109.5 . . ?
H2DA C2DA H2DC 109.5 . . ?
H2DB C2DA H2DC 109.5 . . ?
N71 C77 H77A 108.6 . . ?
N71 C77 H77B 108.6 . . ?
N71 C77 C165 114.7(3) . . ?
H77A C77 H77B 107.6 . . ?
C165 C77 H77A 108.6 . . ?
C165 C77 H77B 108.6 . . ?
N71 C130 H13G 108.1 . . ?
N71 C130 H13H 108.1 . . ?
C5 C130 N71 116.9(4) . . ?
C5 C130 H13G 108.1 . . ?
C5 C130 H13H 108.1 . . ?
H13G C130 H13H 107.3 . . ?
C2 C161 H16A 109.8 . . ?
C2 C161 H16B 109.8 . . ?
C2 C161 C203 109.4(4) . . ?
H16A C161 H16B 108.2 . . ?
C203 C161 H16A 109.8 . . ?
C203 C161 H16B 109.8 . . ?
C15 C165 H16C 109.6 . . ?
C15 C165 H16D 109.6 . . ?
C77 C165 C15 110.2(4) . . ?
C77 C165 H16C 109.6 . . ?
C77 C165 H16D 109.6 . . ?
H16C C165 H16D 108.1 . . ?
N71 C181 H18A 108.0 . . ?
N71 C181 H18B 108.0 . . ?
H18A C181 H18B 107.3 . . ?
C223 C181 N71 117.1(4) . . ?
C223 C181 H18A 108.0 . . ?
C223 C181 H18B 108.0 . . ?
C1DA C203 C161 112.1(5) . . ?
C1DA C203 H20D 109.2 . . ?
C1DA C203 H20E 109.2 . . ?
C161 C203 H20D 109.2 . . ?
C161 C203 H20E 109.2 . . ?
H20D C203 H20E 107.9 . . ?
C15 C216 H21A 109.5 . . ?
C15 C216 H21B 109.5 . . ?
C15 C216 H21C 109.5 . . ?
H21A C216 H21B 109.5 . . ?
H21A C216 H21C 109.5 . . ?
H21B C216 H21C 109.5 . . ?
C11 C223 H22C 109.7 . . ?
C11 C223 H22D 109.7 . . ?
C181 C223 C11 109.6(4) . . ?
C181 C223 H22C 109.7 . . ?
C181 C223 H22D 109.7 . . ?
H22C C223 H22D 108.2 . . ?
H9CA C9CA H9CB 109.5 . . ?
H9CA C9CA H9CC 109.5 . . ?
H9CB C9CA H9CC 109.5 . . ?
C5DA C9CA H9CA 109.5 . . ?
C5DA C9CA H9CB 109.5 . . ?
C5DA C9CA H9CC 109.5 . . ?
N6DA C5DA C9CA 176.2(7) . . ?
H5EA C5EA H5EB 109.5 . . ?
H5EA C5EA H5EC 109.5 . . ?
H5EB C5EA H5EC 109.5 . . ?
C9DA C5EA H5EA 109.5 . . ?
C9DA C5EA H5EB 109.5 . . ?
C9DA C5EA H5EC 109.5 . . ?
N0EA C9DA C5EA 178.7(6) . . ?
C101 C3 H3A 109.5 . . ?
C101 C3 H3B 109.5 . . ?
C101 C3 H3C 109.5 . . ?
H3A C3 H3B 109.5 . . ?
H3A C3 H3C 109.5 . . ?
H3B C3 H3C 109.5 . . ?

loop_
_geom_bond_atom_site_label_1
_geom_bond_atom_site_label_2
_geom_bond_distance
_geom_bond_site_symmetry_2
_geom_bond_publ_flag
Mo2 O1 1.929(2) . ?
Mo2 O5 1.932(3) . ?
Mo2 O25 2.338(3) . ?
Mo2 O29 2.347(2) . ?
Mo2 O40 1.703(3) . ?
Mo2 O53 1.700(3) . ?
Mo4 O0A 1.920(3) . ?
Mo4 O5 1.913(3) . ?
Mo4 O24 1.707(3) . ?
Mo4 O25 2.339(2) . ?
Mo4 O31 2.331(2) 3 ?
Mo4 O57 1.708(3) . ?
Mo10 O1 1.920(3) . ?
Mo10 O3CA 1.704(3) . ?
Mo10 O0A 1.920(3) 3 ?
Mo10 O29 2.342(3) . ?
Mo10 O31 2.363(3) . ?
Mo10 O36 1.710(3) . ?
Co14 O25 1.905(2) . ?
Co14 O25 1.905(2) 3 ?
Co14 O29 1.902(3) 3 ?
Co14 O29 1.902(3) . ?
Co14 O31 1.907(2) . ?
Co14 O31 1.907(2) 3 ?
O0A Mo10 1.920(3) 3 ?
O25 C58 1.442(5) . ?
O29 C146 1.441(5) . ?
O31 Mo4 2.331(2) 3 ?
O31 C65 1.440(5) . ?
N74 H74 0.8600 . ?
N74 C83 1.467(5) . ?
N74 C140 1.240(5) . ?
C7CA H7CA 0.9300 . ?
C7CA C2BA 1.393(8) . ?
C7CA C9 1.392(8) . ?
C2BA H2BA 0.9300 . ?
C2BA C1BA 1.388(7) . ?
C1BA H1BA 0.9300 . ?
C1BA C0BA 1.376(6) . ?
C0BA C6CA 1.391(7) . ?
C0BA C140 1.475(6) . ?
C6CA H6CA 0.9300 . ?
C6CA C9 1.402(8) . ?
C9 H9 0.9300 . ?
C58 H58A 0.9700 . ?
C58 H58B 0.9700 . ?
C58 C83 1.536(5) . ?
C65 H65A 0.9700 . ?
C65 H65B 0.9700 . ?
C65 C83 1.527(6) . ?
C83 C146 1.533(6) 3 ?
C140 H140 0.9300 . ?
C146 C83 1.533(6) 3 ?
C146 H14I 0.9700 . ?
C146 H14J 0.9700 . ?
Mo1 O3 1.916(3) . ?
Mo1 O4 2.356(3) . ?
Mo1 O6 2.329(2) . ?
Mo1 O16 1.708(3) . ?
Mo1 O27 1.919(3) . ?
Mo1 O30 1.704(3) . ?
Mo3 O4 2.335(3) . ?
Mo3 O9 1.924(3) . ?
Mo3 O18 2.355(2) . ?
Mo3 O19 1.701(3) . ?
Mo3 O27 1.940(3) . ?
Mo3 O45 1.697(3) . ?
Mo5 O3 1.926(3) . ?
Mo5 O6 2.356(3) . ?
Mo5 O8 1.706(3) . ?
Mo5 O9 1.935(3) 3_665 ?
Mo5 O18 2.341(3) 3_665 ?
Mo5 O41 1.709(3) . ?
Co13 O4 1.904(2) 3_665 ?
Co13 O4 1.904(2) . ?
Co13 O6 1.904(3) . ?
Co13 O6 1.904(3) 3_665 ?
Co13 O18 1.896(3) . ?
Co13 O18 1.896(3) 3_665 ?
O4 C62 1.444(4) . ?
O6 C10 1.438(4) . ?
O9 Mo5 1.935(3) 3_665 ?
O18 Mo5 2.341(3) 3_665 ?
O18 C26 1.437(4) . ?
N69 H69 0.8600 . ?
N69 C43 1.245(5) . ?
N69 C61 1.473(5) . ?
C0AA H0AA 0.9300 . ?
C0AA C0DA 1.401(7) . ?
C0AA C4CA 1.387(7) . ?
C3BA H3BA 0.9300 . ?
C3BA C3CA 1.408(9) . ?
C3BA C4CA 1.377(9) . ?
C3CA H3CA 0.9300 . ?
C3CA C188 1.410(6) . ?
C10 H10G 0.9700 . ?
C10 H10H 0.9700 . ?
C10 C61 1.527(6) . ?
C0DA C43 1.477(5) . ?
C0DA C188 1.387(7) . ?
C4CA H4CA 0.9300 . ?
C26 H26A 0.9700 . ?
C26 H26B 0.9700 . ?
C26 C61 1.531(6) . ?
C43 H43 0.9300 . ?
C61 C62 1.528(5) 3_665 ?
C62 C61 1.528(5) 3_665 ?
C62 H62A 0.9700 . ?
C62 H62B 0.9700 . ?
C188 H188 0.9300 . ?
N116 C1 1.529(6) . ?
N116 C139 1.504(5) . ?
N116 C145 1.525(6) . ?
N116 C226 1.522(5) . ?
C1 H1A 0.9700 . ?
C1 H1B 0.9700 . ?
C1 C13 1.523(6) . ?
C13 H13A 0.9700 . ?
C13 H13B 0.9700 . ?
C13 C3DA 1.533(8) . ?
C3DA H3DA 0.9700 . ?
C3DA H3DB 0.9700 . ?
C3DA C9BA 1.506(7) . ?
C9BA H9BA 0.9600 . ?
C9BA H9BB 0.9600 . ?
C9BA H9BC 0.9600 . ?
C2EA H2EA 0.9600 . ?
C2EA H2EB 0.9600 . ?
C2EA H2EC 0.9600 . ?
C2EA C134 1.537(7) . ?
C17 H17F 0.9600 . ?
C17 H17G 0.9600 . ?
C17 H17H 0.9600 . ?
C17 C19 1.457(9) . ?
C19 H19A 0.9700 . ?
C19 H19B 0.9700 . ?
C19 C192 1.549(7) . ?
C106 H10E 0.9700 . ?
C106 H10F 0.9700 . ?
C106 C148 1.510(6) . ?
C106 C200 1.519(7) . ?
C134 H13C 0.9700 . ?
C134 H13D 0.9700 . ?
C134 C143 1.520(6) . ?
C139 H13E 0.9700 . ?
C139 H13F 0.9700 . ?
C139 C148 1.519(6) . ?
C143 H14C 0.9700 . ?
C143 H14D 0.9700 . ?
C143 C145 1.509(6) . ?
C145 H14E 0.9700 . ?
C145 H14F 0.9700 . ?
C148 H14G 0.9700 . ?
C148 H14H 0.9700 . ?
C192 H19C 0.9700 . ?
C192 H19D 0.9700 . ?
C192 C226 1.526(6) . ?
C200 H20A 0.9600 . ?
C200 H20B 0.9600 . ?
C200 H20C 0.9600 . ?
C226 H22A 0.9700 . ?
C226 H22B 0.9700 . ?
N72 C0CA 1.517(6) . ?
N72 C95 1.515(6) . ?
N72 C96 1.522(5) . ?
N72 C147 1.522(5) . ?
C8BA H8BA 0.9700 . ?
C8BA H8BB 0.9700 . ?
C8BA C4DA 1.511(9) . ?
C8BA C115 1.495(7) . ?
C4DA H4DA 0.9600 . ?
C4DA H4DB 0.9600 . ?
C4DA H4DC 0.9600 . ?
C4BA H4BA 0.9600 . ?
C4BA H4BB 0.9600 . ?
C4BA H4BC 0.9600 . ?
C4BA C76 1.457(7) . ?
C0CA H0CA 0.9700 . ?
C0CA H0CB 0.9700 . ?
C0CA C6DA 1.514(7) . ?
C6DA H6DA 0.9700 . ?
C6DA H6DB 0.9700 . ?
C6DA C7DA 1.508(8) . ?
C1EA H1EA 0.9600 . ?
C1EA H1EB 0.9600 . ?
C1EA H1EC 0.9600 . ?
C1EA C7DA 1.525(8) . ?
C7DA H7DA 0.9700 . ?
C7DA H7DB 0.9700 . ?
C76 H76A 0.9700 . ?
C76 H76B 0.9700 . ?
C76 C172 1.595(9) . ?
C95 H95A 0.9700 . ?
C95 H95B 0.9700 . ?
C95 C172 1.529(6) . ?
C96 H96A 0.9700 . ?
C96 H96B 0.9700 . ?
C96 C115 1.517(7) . ?
C101 H10A 0.9700 . ?
C101 H10B 0.9700 . ?
C101 H10C 0.9700 . ?
C101 H10D 0.9700 . ?
C101 C128 1.521(7) . ?
C101 C175 1.457(13) . ?
C101 C3 1.53(2) . ?
C115 H11A 0.9700 . ?
C115 H11B 0.9700 . ?
C128 H12A 0.9700 . ?
C128 H12B 0.9700 . ?
C128 C147 1.487(7) . ?
C147 H14A 0.9700 . ?
C147 H14B 0.9700 . ?
C172 H17A 0.9700 . ?
C172 H17B 0.9700 . ?
C175 H17C 0.9600 . ?
C175 H17D 0.9600 . ?
C175 H17E 0.9600 . ?
N71 C2 1.516(6) . ?
N71 C77 1.520(5) . ?
N71 C130 1.531(5) . ?
N71 C181 1.520(5) . ?
C2 H2A 0.9700 . ?
C2 H2B 0.9700 . ?
C2 C161 1.508(6) . ?
C5 H5A 0.9700 . ?
C5 H5B 0.9700 . ?
C5 C7BA 1.531(6) . ?
C5 C130 1.492(6) . ?
C11 H11C 0.9700 . ?
C11 H11D 0.9700 . ?
C11 C2DA 1.513(8) . ?
C11 C223 1.527(6) . ?
C15 H15A 0.9700 . ?
C15 H15B 0.9700 . ?
C15 C165 1.531(7) . ?
C15 C216 1.502(8) . ?
C6AA H6AA 0.9600 . ?
C6AA H6AB 0.9600 . ?
C6AA H6AC 0.9600 . ?
C6AA C7BA 1.526(6) . ?
C7BA H7BA 0.9700 . ?
C7BA H7BB 0.9700 . ?
C1DA H1DA 0.9600 . ?
C1DA H1DB 0.9600 . ?
C1DA H1DC 0.9600 . ?
C1DA C203 1.494(8) . ?
C2DA H2DA 0.9600 . ?
C2DA H2DB 0.9600 . ?
C2DA H2DC 0.9600 . ?
C77 H77A 0.9700 . ?
C77 H77B 0.9700 . ?
C77 C165 1.523(6) . ?
C130 H13G 0.9700 . ?
C130 H13H 0.9700 . ?
C161 H16A 0.9700 . ?
C161 H16B 0.9700 . ?
C161 C203 1.533(7) . ?
C165 H16C 0.9700 . ?
C165 H16D 0.9700 . ?
C181 H18A 0.9700 . ?
C181 H18B 0.9700 . ?
C181 C223 1.508(7) . ?
C203 H20D 0.9700 . ?
C203 H20E 0.9700 . ?
C216 H21A 0.9600 . ?
C216 H21B 0.9600 . ?
C216 H21C 0.9600 . ?
C223 H22C 0.9700 . ?
C223 H22D 0.9700 . ?
N6DA C5DA 1.214(10) . ?
C9CA H9CA 0.9600 . ?
C9CA H9CB 0.9600 . ?
C9CA H9CC 0.9600 . ?
C9CA C5DA 1.510(10) . ?
C5EA H5EA 0.9600 . ?
C5EA H5EB 0.9600 . ?
C5EA H5EC 0.9600 . ?
C5EA C9DA 1.413(9) . ?
N0EA C9DA 1.207(8) . ?
C3 H3A 0.9600 . ?
C3 H3B 0.9600 . ?
C3 H3C 0.9600 . ?

loop_
_geom_torsion_atom_site_label_1
_geom_torsion_atom_site_label_2
_geom_torsion_atom_site_label_3
_geom_torsion_atom_site_label_4
_geom_torsion
_geom_torsion_site_symmetry_1
_geom_torsion_site_symmetry_2
_geom_torsion_site_symmetry_3
_geom_torsion_site_symmetry_4
_geom_torsion_publ_flag
Mo2 O25 C58 C83 -126.0(3) . . . . ?
Mo2 O29 C146 C83 -125.1(3) . . . 3 ?
Mo4 O25 C58 C83 123.9(3) . . . . ?
Mo4 O31 C65 C83 -125.7(3) 3 . . . ?
Mo10 O29 C146 C83 126.0(3) . . . 3 ?
Mo10 O31 C65 C83 124.9(3) . . . . ?
Co14 O25 C58 C83 -0.7(4) . . . . ?
Co14 O29 C146 C83 0.7(4) . . . 3 ?
Co14 O31 C65 C83 -1.4(4) . . . . ?
O1 Mo2 O5 Mo4 60.0(3) . . . . ?
O1 Mo2 O25 Mo4 -176.32(11) . . . . ?
O1 Mo2 O25 Co14 -73.53(12) . . . . ?
O1 Mo2 O25 C58 57.9(2) . . . . ?
O1 Mo2 O29 Mo10 -15.46(11) . . . . ?
O1 Mo2 O29 Co14 88.47(13) . . . . ?
O1 Mo2 O29 C146 -139.3(3) . . . . ?
O1 Mo10 O29 Mo2 15.51(10) . . . . ?
O1 Mo10 O29 Co14 -88.21(13) . . . . ?
O1 Mo10 O29 C146 140.0(3) . . . . ?
O1 Mo10 O31 Mo4 177.37(10) . . . 3 ?
O1 Mo10 O31 Co14 74.47(11) . . . . ?
O1 Mo10 O31 C65 -58.6(2) . . . . ?
O3CA Mo10 O1 Mo2 177.34(17) . . . . ?
O3CA Mo10 O29 Mo2 83.4(3) . . . . ?
O3CA Mo10 O29 Co14 -20.4(4) . . . . ?
O3CA Mo10 O29 C146 -152.1(3) . . . . ?
O3CA Mo10 O31 Mo4 -83.52(11) . . . 3 ?
O3CA Mo10 O31 Co14 173.57(13) . . . . ?
O3CA Mo10 O31 C65 40.5(2) . . . . ?
O0A Mo4 O5 Mo2 -56.9(3) . . . . ?
O0A Mo4 O25 Mo2 177.50(11) . . . . ?
O0A Mo4 O25 Co14 73.63(13) . . . . ?
O0A Mo4 O25 C58 -57.6(3) . . . . ?
O0A Mo10 O1 Mo2 -57.1(3) 3 . . . ?
O0A Mo10 O29 Mo2 176.41(12) 3 . . . ?
O0A Mo10 O29 Co14 72.69(13) 3 . . . ?
O0A Mo10 O29 C146 -59.1(3) 3 . . . ?
O0A Mo10 O31 Mo4 16.84(9) 3 . . 3 ?
O0A Mo10 O31 Co14 -86.06(12) 3 . . . ?
O0A Mo10 O31 C65 140.9(3) 3 . . . ?
O5 Mo2 O1 Mo10 55.3(3) . . . . ?
O5 Mo2 O25 Mo4 -15.86(9) . . . . ?
O5 Mo2 O25 Co14 86.93(12) . . . . ?
O5 Mo2 O25 C58 -141.6(3) . . . . ?
O5 Mo2 O29 Mo10 -177.77(12) . . . . ?
O5 Mo2 O29 Co14 -73.84(13) . . . . ?
O5 Mo2 O29 C146 58.4(3) . . . . ?
O5 Mo4 O0A Mo10 -61.8(3) . . . 3 ?
O5 Mo4 O25 Mo2 16.00(9) . . . . ?
O5 Mo4 O25 Co14 -87.87(13) . . . . ?
O5 Mo4 O25 C58 140.9(3) . . . . ?
O24 Mo4 O0A Mo10 64.03(17) . . . 3 ?
O24 Mo4 O5 Mo2 176.48(15) . . . . ?
O24 Mo4 O25 Mo2 80.9(3) . . . . ?
O24 Mo4 O25 Co14 -22.9(4) . . . . ?
O24 Mo4 O25 C58 -154.2(4) . . . . ?
O25 Mo2 O1 Mo10 90.86(16) . . . . ?
O25 Mo2 O5 Mo4 22.67(12) . . . . ?
O25 Mo2 O29 Mo10 -103.90(10) . . . . ?
O25 Mo2 O29 Co14 0.03(9) . . . . ?
O25 Mo2 O29 C146 132.2(3) . . . . ?
O25 Mo4 O0A Mo10 -94.71(15) . . . 3 ?
O25 Mo4 O5 Mo2 -22.62(12) . . . . ?
O25 Co14 O25 Mo2 9.7(12) 3 . . . ?
O25 Co14 O25 Mo4 103.5(11) 3 . . . ?
O25 Co14 O25 C58 -123(6) 3 . . . ?
O25 Co14 O29 Mo2 179.97(10) 3 . . . ?
O25 Co14 O29 Mo2 -0.03(10) . . . . ?
O25 Co14 O29 Mo10 -86.14(11) 3 . . . ?
O25 Co14 O29 Mo10 93.86(11) . . . . ?
O25 Co14 O29 C146 46.5(2) 3 . . . ?
O25 Co14 O29 C146 -133.5(2) . . . . ?
O25 Co14 O31 Mo4 -179.80(12) . . . 3 ?
O25 Co14 O31 Mo4 0.20(12) 3 . . 3 ?
O25 Co14 O31 Mo10 93.56(12) 3 . . . ?
O25 Co14 O31 Mo10 -86.44(12) . . . . ?
O25 Co14 O31 C65 -131.8(3) 3 . . . ?
O25 Co14 O31 C65 48.2(3) . . . . ?
O25 C58 C83 N74 -173.5(3) . . . . ?
O25 C58 C83 C65 63.3(4) . . . . ?
O25 C58 C83 C146 -61.6(5) . . . 3 ?
O29 Mo2 O1 Mo10 22.04(14) . . . . ?
O29 Mo2 O5 Mo4 91.90(15) . . . . ?
O29 Mo2 O25 Mo4 -102.82(10) . . . . ?
O29 Mo2 O25 Co14 -0.03(9) . . . . ?
O29 Mo2 O25 C58 131.4(2) . . . . ?
O29 Mo10 O1 Mo2 -22.06(14) . . . . ?
O29 Mo10 O31 Mo4 103.39(10) . . . 3 ?
O29 Mo10 O31 Co14 0.49(9) . . . . ?
O29 Mo10 O31 C65 -132.6(2) . . . . ?
O29 Co14 O25 Mo2 0.03(10) . . . . ?
O29 Co14 O25 Mo2 -179.97(10) 3 . . . ?
O29 Co14 O25 Mo4 93.77(12) . . . . ?
O29 Co14 O25 Mo4 -86.23(12) 3 . . . ?
O29 Co14 O25 C58 47.1(3) 3 . . . ?
O29 Co14 O25 C58 -132.9(3) . . . . ?
O29 Co14 O29 Mo2 -12(19) 3 . . . ?
O29 Co14 O29 Mo10 81(19) 3 . . . ?
O29 Co14 O29 C146 -146(19) 3 . . . ?
O29 Co14 O31 Mo4 -93.92(12) . . . 3 ?
O29 Co14 O31 Mo4 86.08(12) 3 . . 3 ?
O29 Co14 O31 Mo10 -0.56(10) . . . . ?
O29 Co14 O31 Mo10 179.44(10) 3 . . . ?
O29 Co14 O31 C65 -45.9(3) 3 . . . ?
O29 Co14 O31 C65 134.1(3) . . . . ?
O31 Mo4 O0A Mo10 -24.34(13) 3 . . 3 ?
O31 Mo4 O5 Mo2 -92.56(14) 3 . . . ?
O31 Mo4 O25 Mo2 103.70(11) 3 . . . ?
O31 Mo4 O25 Co14 -0.17(11) 3 . . . ?
O31 Mo4 O25 C58 -131.4(3) 3 . . . ?
O31 Mo10 O1 Mo2 -91.16(16) . . . . ?
O31 Mo10 O29 Mo2 103.23(10) . . . . ?
O31 Mo10 O29 Co14 -0.49(9) . . . . ?
O31 Mo10 O29 C146 -132.2(3) . . . . ?
O31 Co14 O25 Mo2 86.46(12) . . . . ?
O31 Co14 O25 Mo2 -93.54(12) 3 . . . ?
O31 Co14 O25 Mo4 0.20(12) 3 . . . ?
O31 Co14 O25 Mo4 -179.80(12) . . . . ?
O31 Co14 O25 C58 133.5(3) 3 . . . ?
O31 Co14 O25 C58 -46.5(3) . . . . ?
O31 Co14 O29 Mo2 -93.33(11) . . . . ?
O31 Co14 O29 Mo2 86.67(11) 3 . . . ?
O31 Co14 O29 Mo10 0.56(11) . . . . ?
O31 Co14 O29 Mo10 -179.44(11) 3 . . . ?
O31 Co14 O29 C146 -46.8(2) 3 . . . ?
O31 Co14 O29 C146 133.2(2) . . . . ?
O31 Co14 O31 Mo4 -112(42) 3 . . 3 ?
O31 Co14 O31 Mo10 -19(42) 3 . . . ?
O31 Co14 O31 C65 116(43) 3 . . . ?
O31 C65 C83 N74 -178.4(3) . . . . ?
O31 C65 C83 C58 -61.6(4) . . . . ?
O31 C65 C83 C146 63.4(4) . . . 3 ?
O36 Mo10 O1 Mo2 68.81(18) . . . . ?
O36 Mo10 O29 Mo2 -85.36(12) . . . . ?
O36 Mo10 O29 Co14 170.92(13) . . . . ?
O36 Mo10 O29 C146 39.2(3) . . . . ?
O36 Mo10 O31 Mo4 77.5(3) . . . 3 ?
O36 Mo10 O31 Co14 -25.4(4) . . . . ?
O36 Mo10 O31 C65 -158.5(3) . . . . ?
O40 Mo2 O1 Mo10 -177.65(18) . . . . ?
O40 Mo2 O5 Mo4 -66.55(17) . . . . ?
O40 Mo2 O25 Mo4 84.88(11) . . . . ?
O40 Mo2 O25 Co14 -172.33(13) . . . . ?
O40 Mo2 O25 C58 -40.9(2) . . . . ?
O40 Mo2 O29 Mo10 -82.2(3) . . . . ?
O40 Mo2 O29 Co14 21.7(4) . . . . ?
O40 Mo2 O29 C146 153.9(3) . . . . ?
O53 Mo2 O1 Mo10 -68.86(19) . . . . ?
O53 Mo2 O5 Mo4 -174.93(15) . . . . ?
O53 Mo2 O25 Mo4 -76.0(3) . . . . ?
O53 Mo2 O25 Co14 26.7(4) . . . . ?
O53 Mo2 O25 C58 158.2(3) . . . . ?
O53 Mo2 O29 Mo10 85.07(12) . . . . ?
O53 Mo2 O29 Co14 -171.00(13) . . . . ?
O53 Mo2 O29 C146 -38.8(3) . . . . ?
O57 Mo4 O0A Mo10 172.26(15) . . . 3 ?
O57 Mo4 O5 Mo2 68.06(16) . . . . ?
O57 Mo4 O25 Mo2 -85.16(12) . . . . ?
O57 Mo4 O25 Co14 170.97(14) . . . . ?
O57 Mo4 O25 C58 39.7(3) . . . . ?
C7CA C2BA C1BA C0BA 0.7(9) . . . . ?
C2BA C7CA C9 C6CA -2.0(11) . . . . ?
C2BA C1BA C0BA C6CA -2.3(8) . . . . ?
C2BA C1BA C0BA C140 177.6(5) . . . . ?
C1BA C0BA C6CA C9 1.7(9) . . . . ?
C1BA C0BA C140 N74 -178.1(5) . . . . ?
C0BA C6CA C9 C7CA 0.4(10) . . . . ?
C6CA C0BA C140 N74 1.8(8) . . . . ?
C9 C7CA C2BA C1BA 1.5(10) . . . . ?
C83 N74 C140 C0BA 179.6(4) . . . . ?
C140 N74 C83 C58 -138.7(4) . . . . ?
C140 N74 C83 C65 -17.5(6) . . . . ?
C140 N74 C83 C146 104.5(5) . . . 3 ?
C140 C0BA C6CA C9 -178.2(6) . . . . ?
Mo1 O4 C62 C61 -124.6(3) . . . 3_665 ?
Mo1 O6 C10 C61 -124.9(3) . . . . ?
Mo3 O4 C62 C61 125.6(3) . . . 3_665 ?
Mo3 O18 C26 C61 124.9(3) . . . . ?
Mo5 O6 C10 C61 126.5(3) . . . . ?
Mo5 O18 C26 C61 -125.7(3) 3_665 . . . ?
Co13 O4 C62 C61 0.7(4) . . . 3_665 ?
Co13 O6 C10 C61 0.6(4) . . . . ?
Co13 O18 C26 C61 0.0(4) . . . . ?
O3 Mo1 O4 Mo3 -178.51(10) . . . . ?
O3 Mo1 O4 Co13 -74.94(12) . . . . ?
O3 Mo1 O4 C62 57.0(3) . . . . ?
O3 Mo1 O6 Mo5 -17.18(10) . . . . ?
O3 Mo1 O6 Co13 85.98(12) . . . . ?
O3 Mo1 O6 C10 -141.7(3) . . . . ?
O3 Mo1 O27 Mo3 57.2(2) . . . . ?
O3 Mo5 O6 Mo1 17.17(9) . . . . ?
O3 Mo5 O6 Co13 -86.33(12) . . . . ?
O3 Mo5 O6 C10 140.9(3) . . . . ?
O4 Mo1 O3 Mo5 94.72(15) . . . . ?
O4 Mo1 O6 Mo5 -102.72(10) . . . . ?
O4 Mo1 O6 Co13 0.44(10) . . . . ?
O4 Mo1 O6 C10 132.8(3) . . . . ?
O4 Mo1 O27 Mo3 23.69(12) . . . . ?
O4 Mo3 O9 Mo5 -91.81(15) . . . 3_665 ?
O4 Mo3 O18 Mo5 104.14(10) . . . 3_665 ?
O4 Mo3 O18 Co13 0.00(10) . . . . ?
O4 Mo3 O18 C26 -131.6(3) . . . . ?
O4 Mo3 O27 Mo1 -23.90(12) . . . . ?
O4 Co13 O4 Mo1 -117(72) 3_665 . . . ?
O4 Co13 O4 Mo3 -24(72) 3_665 . . . ?
O4 Co13 O4 C62 109(72) 3_665 . . . ?
O4 Co13 O6 Mo1 179.50(11) 3_665 . . . ?
O4 Co13 O6 Mo1 -0.50(11) . . . . ?
O4 Co13 O6 Mo5 -87.13(11) 3_665 . . . ?
O4 Co13 O6 Mo5 92.87(11) . . . . ?
O4 Co13 O6 C10 46.6(3) 3_665 . . . ?
O4 Co13 O6 C10 -133.4(3) . . . . ?
O4 Co13 O18 Mo3 -179.99(11) 3_665 . . . ?
O4 Co13 O18 Mo3 0.01(11) . . . . ?
O4 Co13 O18 Mo5 -94.11(11) . . . 3_665 ?
O4 Co13 O18 Mo5 85.89(11) 3_665 . . 3_665 ?
O4 Co13 O18 C26 132.9(2) . . . . ?
O4 Co13 O18 C26 -47.1(2) 3_665 . . . ?
O6 Mo1 O3 Mo5 24.59(14) . . . . ?
O6 Mo1 O4 Mo3 -104.01(10) . . . . ?
O6 Mo1 O4 Co13 -0.44(10) . . . . ?
O6 Mo1 O4 C62 131.5(3) . . . . ?
O6 Mo1 O27 Mo3 93.43(14) . . . . ?
O6 Mo5 O3 Mo1 -24.41(13) . . . . ?
O6 Co13 O4 Mo1 0.50(11) . . . . ?
O6 Co13 O4 Mo1 -179.50(11) 3_665 . . . ?
O6 Co13 O4 Mo3 93.77(11) . . . . ?
O6 Co13 O4 Mo3 -86.23(11) 3_665 . . . ?
O6 Co13 O4 C62 46.3(3) 3_665 . . . ?
O6 Co13 O4 C62 -133.7(3) . . . . ?
O6 Co13 O6 Mo1 70(100) 3_665 . . . ?
O6 Co13 O6 Mo5 163(100) 3_665 . . . ?
O6 Co13 O6 C10 -63(100) 3_665 . . . ?
O6 Co13 O18 Mo3 -86.65(11) . . . . ?
O6 Co13 O18 Mo3 93.35(11) 3_665 . . . ?
O6 Co13 O18 Mo5 -0.76(10) 3_665 . . 3_665 ?
O6 Co13 O18 Mo5 179.24(10) . . . 3_665 ?
O6 Co13 O18 C26 46.3(2) . . . . ?
O6 Co13 O18 C26 -133.7(2) 3_665 . . . ?
O6 C10 C61 N69 178.2(3) . . . . ?
O6 C10 C61 C26 61.6(4) . . . . ?
O6 C10 C61 C62 -63.5(4) . . . 3_665 ?
O8 Mo5 O3 Mo1 175.05(17) . . . . ?
O8 Mo5 O6 Mo1 81.8(3) . . . . ?
O8 Mo5 O6 Co13 -21.7(3) . . . . ?
O8 Mo5 O6 C10 -154.5(3) . . . . ?
O9 Mo3 O4 Mo1 175.73(10) . . . . ?
O9 Mo3 O4 Co13 73.21(12) . . . . ?
O9 Mo3 O4 C62 -58.2(2) . . . . ?
O9 Mo3 O18 Mo5 15.99(10) . . . 3_665 ?
O9 Mo3 O18 Co13 -88.15(13) . . . . ?
O9 Mo3 O18 C26 140.3(3) . . . . ?
O9 Mo3 O27 Mo1 -63.4(2) . . . . ?
O9 Mo5 O3 Mo1 -59.1(2) 3_665 . . . ?
O9 Mo5 O6 Mo1 177.99(11) 3_665 . . . ?
O9 Mo5 O6 Co13 74.50(11) 3_665 . . . ?
O9 Mo5 O6 C10 -58.2(2) 3_665 . . . ?
O16 Mo1 O3 Mo5 -64.05(17) . . . . ?
O16 Mo1 O4 Mo3 -82.7(3) . . . . ?
O16 Mo1 O4 Co13 20.8(4) . . . . ?
O16 Mo1 O4 C62 152.8(3) . . . . ?
O16 Mo1 O6 Mo5 84.71(12) . . . . ?
O16 Mo1 O6 Co13 -172.13(13) . . . . ?
O16 Mo1 O6 C10 -39.8(3) . . . . ?
O16 Mo1 O27 Mo3 -175.49(14) . . . . ?
O18 Mo3 O4 Mo1 102.53(9) . . . . ?
O18 Mo3 O4 Co13 0.00(10) . . . . ?
O18 Mo3 O4 C62 -131.4(3) . . . . ?
O18 Mo3 O9 Mo5 -22.70(14) . . . 3_665 ?
O18 Mo3 O27 Mo1 -93.51(14) . . . . ?
O18 Mo5 O3 Mo1 -93.63(15) 3_665 . . . ?
O18 Mo5 O6 Mo1 104.15(9) 3_665 . . . ?
O18 Mo5 O6 Co13 0.66(8) 3_665 . . . ?
O18 Mo5 O6 C10 -132.1(2) 3_665 . . . ?
O18 Co13 O4 Mo1 -93.28(11) . . . . ?
O18 Co13 O4 Mo1 86.72(11) 3_665 . . . ?
O18 Co13 O4 Mo3 -0.01(11) . . . . ?
O18 Co13 O4 Mo3 179.99(11) 3_665 . . . ?
O18 Co13 O4 C62 -47.5(3) 3_665 . . . ?
O18 Co13 O4 C62 132.5(3) . . . . ?
O18 Co13 O6 Mo1 -94.13(11) 3_665 . . . ?
O18 Co13 O6 Mo1 85.87(11) . . . . ?
O18 Co13 O6 Mo5 179.25(10) . . . . ?
O18 Co13 O6 Mo5 -0.75(10) 3_665 . . . ?
O18 Co13 O6 C10 -47.0(3) . . . . ?
O18 Co13 O6 C10 133.0(3) 3_665 . . . ?
O18 Co13 O18 Mo3 87(39) 3_665 . . . ?
O18 Co13 O18 Mo5 -7(39) 3_665 . . 3_665 ?
O18 Co13 O18 C26 -140(39) 3_665 . . . ?
O18 C26 C61 N69 175.1(3) . . . . ?
O18 C26 C61 C10 -62.4(4) . . . . ?
O18 C26 C61 C62 62.5(4) . . . 3_665 ?
O19 Mo3 O4 Mo1 74.4(4) . . . . ?
O19 Mo3 O4 Co13 -28.1(4) . . . . ?
O19 Mo3 O4 C62 -159.5(4) . . . . ?
O19 Mo3 O9 Mo5 69.10(18) . . . 3_665 ?
O19 Mo3 O18 Mo5 -84.76(12) . . . 3_665 ?
O19 Mo3 O18 Co13 171.10(13) . . . . ?
O19 Mo3 O18 C26 39.5(3) . . . . ?
O19 Mo3 O27 Mo1 172.24(15) . . . . ?
O27 Mo1 O3 Mo5 62.4(3) . . . . ?
O27 Mo1 O4 Mo3 -16.95(9) . . . . ?
O27 Mo1 O4 Co13 86.62(12) . . . . ?
O27 Mo1 O4 C62 -141.5(3) . . . . ?
O27 Mo1 O6 Mo5 -176.69(10) . . . . ?
O27 Mo1 O6 Co13 -73.53(12) . . . . ?
O27 Mo1 O6 C10 58.8(3) . . . . ?
O27 Mo3 O4 Mo1 16.75(9) . . . . ?
O27 Mo3 O4 Co13 -85.77(12) . . . . ?
O27 Mo3 O4 C62 142.8(3) . . . . ?
O27 Mo3 O9 Mo5 -54.1(3) . . . 3_665 ?
O27 Mo3 O18 Mo5 178.78(10) . . . 3_665 ?
O27 Mo3 O18 Co13 74.64(12) . . . . ?
O27 Mo3 O18 C26 -56.9(3) . . . . ?
O30 Mo1 O3 Mo5 -172.95(16) . . . . ?
O30 Mo1 O4 Mo3 83.16(11) . . . . ?
O30 Mo1 O4 Co13 -173.27(13) . . . . ?
O30 Mo1 O4 C62 -41.3(3) . . . . ?
O30 Mo1 O6 Mo5 -80.7(4) . . . . ?
O30 Mo1 O6 Co13 22.4(4) . . . . ?
O30 Mo1 O6 C10 154.8(4) . . . . ?
O30 Mo1 O27 Mo3 -66.89(16) . . . . ?
O41 Mo5 O3 Mo1 65.78(19) . . . . ?
O41 Mo5 O6 Mo1 -84.34(11) . . . . ?
O41 Mo5 O6 Co13 172.17(12) . . . . ?
O41 Mo5 O6 C10 39.4(2) . . . . ?
O45 Mo3 O4 Mo1 -85.38(11) . . . . ?
O45 Mo3 O4 Co13 172.10(13) . . . . ?
O45 Mo3 O4 C62 40.7(3) . . . . ?
O45 Mo3 O9 Mo5 177.93(17) . . . 3_665 ?
O45 Mo3 O18 Mo5 82.8(3) . . . 3_665 ?
O45 Mo3 O18 Co13 -21.3(4) . . . . ?
O45 Mo3 O18 C26 -152.9(4) . . . . ?
O45 Mo3 O27 Mo1 63.85(16) . . . . ?
C0AA C0DA C43 N69 -176.2(4) . . . . ?
C0AA C0DA C188 C3CA 0.5(7) . . . . ?
C3BA C3CA C188 C0DA -0.6(8) . . . . ?
C3CA C3BA C4CA C0AA 0.8(9) . . . . ?
C0DA C0AA C4CA C3BA -0.9(8) . . . . ?
C4CA C0AA C0DA C43 -179.1(4) . . . . ?
C4CA C0AA C0DA C188 0.3(7) . . . . ?
C4CA C3BA C3CA C188 -0.1(8) . . . . ?
C43 N69 C61 C10 -5.1(6) . . . . ?
C43 N69 C61 C26 116.5(4) . . . . ?
C43 N69 C61 C62 -126.6(4) . . . 3_665 ?
C43 C0DA C188 C3CA 179.8(4) . . . . ?
C61 N69 C43 C0DA -177.0(4) . . . . ?
C188 C0DA C43 N69 4.5(7) . . . . ?
N116 C1 C13 C3DA 157.1(4) . . . . ?
N116 C139 C148 C106 177.1(4) . . . . ?
C1 N116 C139 C148 179.5(4) . . . . ?
C1 N116 C145 C143 64.6(5) . . . . ?
C1 N116 C226 C192 -66.3(5) . . . . ?
C1 C13 C3DA C9BA -82.0(6) . . . . ?
C2EA C134 C143 C145 -168.1(5) . . . . ?
C17 C19 C192 C226 -168.5(7) . . . . ?
C19 C192 C226 N116 163.6(5) . . . . ?
C134 C143 C145 N116 -165.8(4) . . . . ?
C139 N116 C1 C13 167.7(4) . . . . ?
C139 N116 C145 C143 -54.6(5) . . . . ?
C139 N116 C226 C192 53.4(6) . . . . ?
C145 N116 C1 C13 47.7(5) . . . . ?
C145 N116 C139 C148 -60.0(5) . . . . ?
C145 N116 C226 C192 173.6(4) . . . . ?
C200 C106 C148 C139 -177.2(4) . . . . ?
C226 N116 C1 C13 -70.8(5) . . . . ?
C226 N116 C139 C148 59.0(5) . . . . ?
C226 N116 C145 C143 -175.7(4) . . . . ?
N72 C0CA C6DA C7DA 177.0(5) . . . . ?
N72 C95 C172 C76 -165.0(5) . . . . ?
N72 C96 C115 C8BA 178.9(4) . . . . ?
C4DA C8BA C115 C96 172.4(5) . . . . ?
C4BA C76 C172 C95 -71.8(7) . . . . ?
C0CA N72 C95 C172 -60.6(6) . . . . ?
C0CA N72 C96 C115 172.7(4) . . . . ?
C0CA N72 C147 C128 55.6(6) . . . . ?
C0CA C6DA C7DA C1EA 174.1(6) . . . . ?
C95 N72 C0CA C6DA -63.3(6) . . . . ?
C95 N72 C96 C115 51.8(5) . . . . ?
C95 N72 C147 C128 176.9(5) . . . . ?
C96 N72 C0CA C6DA 175.8(5) . . . . ?
C96 N72 C95 C172 57.5(6) . . . . ?
C96 N72 C147 C128 -62.4(6) . . . . ?
C101 C128 C147 N72 177.2(4) . . . . ?
C147 N72 C0CA C6DA 55.2(6) . . . . ?
C147 N72 C95 C172 178.1(5) . . . . ?
C147 N72 C96 C115 -66.3(5) . . . . ?
C175 C101 C128 C147 163.3(11) . . . . ?
N71 C2 C161 C203 -179.6(4) . . . . ?
N71 C77 C165 C15 170.8(4) . . . . ?
N71 C181 C223 C11 -171.2(4) . . . . ?
C2 N71 C77 C165 54.7(5) . . . . ?
C2 N71 C130 C5 -58.3(5) . . . . ?
C2 N71 C181 C223 -170.6(4) . . . . ?
C2 C161 C203 C1DA -178.9(5) . . . . ?
C7BA C5 C130 N71 178.1(4) . . . . ?
C2DA C11 C223 C181 -171.8(4) . . . . ?
C77 N71 C2 C161 58.3(5) . . . . ?
C77 N71 C130 C5 -179.4(4) . . . . ?
C77 N71 C181 C223 -49.2(5) . . . . ?
C130 N71 C2 C161 -59.6(5) . . . . ?
C130 N71 C77 C165 175.8(4) . . . . ?
C130 N71 C181 C223 68.5(5) . . . . ?
C130 C5 C7BA C6AA 173.7(4) . . . . ?
C181 N71 C2 C161 179.8(4) . . . . ?
C181 N71 C77 C165 -63.6(5) . . . . ?
C181 N71 C130 C5 59.5(5) . . . . ?
C216 C15 C165 C77 -72.3(5) . . . . ?
C3 C101 C128 C147 -157(2) . . . . ?
